data_1546024
loop_
_publ_author_name
'Ingoglia, Bryan T.'
'Buchwald, Stephen L.'

_publ_section_title
;
 Oxidative Addition Complexes as Precatalysts for Cross-Coupling Reactions
 Requiring Extremely Bulky Biarylphosphine Ligands.
;
_journal_issue 11
_journal_name_full 'Organic letters'
_journal_page_first 2853
_journal_page_last 2856
_journal_paper_doi 10.1021/acs.orglett.7b01082
_journal_volume 19
_journal_year 2017
_chemical_formula_sum 'C63 H74 F10 O4 P Pd S'
_chemical_formula_weight 1254.65
_space_group_crystal_system triclinic
_space_group_IT_number 2
_space_group_name_Hall '-P 1'
_space_group_name_H-M_alt 'P -1'
_symmetry_space_group_name_Hall '-P 1'
_symmetry_space_group_name_H-M 'P -1'
_atom_sites_solution_hydrogens geom
_atom_sites_solution_primary direct
_atom_sites_solution_secondary difmap
_audit_creation_method SHELXL-2014/6
_cell_angle_alpha 102.700(4)
_cell_angle_beta 107.741(4)
_cell_angle_gamma 106.042(4)
_cell_formula_units_Z 4
_cell_length_a 16.199(3)
_cell_length_b 18.065(3)
_cell_length_c 23.596(4)
_cell_measurement_reflns_used 9823
_cell_measurement_temperature 100(2)
_cell_measurement_theta_max 24.66
_cell_measurement_theta_min 2.20
_cell_volume 5961.7(18)
_computing_cell_refinement 'SAINT 7.46A (Bruker-AXS, 2015)'
_computing_data_collection 'APEX2 v2011.4.0 (Bruker-AXS, 2015)'
_computing_data_reduction 'SAINT 7.46A (Bruker-AXS, 2015)'
_computing_molecular_graphics 'Bruker SHELXTL'
_computing_publication_material 'Bruker SHELXTL'
_computing_structure_refinement 'SHELXL-2014/6 (Sheldrick, 2014)'
_computing_structure_solution 'SHELXS-2015 (Sheldrick, 2015)'
_diffrn_ambient_temperature 100(2)
_diffrn_detector_area_resol_mean 8.3
_diffrn_measured_fraction_theta_full 1.000
_diffrn_measured_fraction_theta_max 1.000
_diffrn_measurement_device_type 'Bruker Smart APEX2 CCD'
_diffrn_measurement_method '\f and \w scans'
_diffrn_radiation_type MoK\a
_diffrn_radiation_wavelength 0.71073
_diffrn_reflns_av_R_equivalents 0.1402
_diffrn_reflns_av_unetI/netI 0.0907
_diffrn_reflns_Laue_measured_fraction_full 1.000
_diffrn_reflns_Laue_measured_fraction_max 1.000
_diffrn_reflns_limit_h_max 21
_diffrn_reflns_limit_h_min -21
_diffrn_reflns_limit_k_max 24
_diffrn_reflns_limit_k_min -24
_diffrn_reflns_limit_l_max 31
_diffrn_reflns_limit_l_min -31
_diffrn_reflns_number 244620
_diffrn_reflns_point_group_measured_fraction_full 1.000
_diffrn_reflns_point_group_measured_fraction_max 1.000
_diffrn_reflns_theta_full 25.242
_diffrn_reflns_theta_max 28.282
_diffrn_reflns_theta_min 1.294
_diffrn_source 'I\mS micro-focus sealed tube, multilayer optics'
_exptl_absorpt_coefficient_mu 0.451
_exptl_absorpt_correction_T_max 0.7461
_exptl_absorpt_correction_T_min 0.6329
_exptl_absorpt_correction_type multi-scan
_exptl_absorpt_process_details 'SADABS (Sheldrick, 2009)'
_exptl_crystal_colour grey
_exptl_crystal_density_diffrn 1.398
_exptl_crystal_density_method 'not measured'
_exptl_crystal_description block
_exptl_crystal_F_000 2604
_exptl_crystal_size_max 0.120
_exptl_crystal_size_mid 0.075
_exptl_crystal_size_min 0.045
_refine_diff_density_max 5.663
_refine_diff_density_min -2.314
_refine_diff_density_rms 0.125
_refine_ls_extinction_method none
_refine_ls_goodness_of_fit_ref 1.044
_refine_ls_hydrogen_treatment constr
_refine_ls_matrix_type full
_refine_ls_number_parameters 1613
_refine_ls_number_reflns 29591
_refine_ls_number_restraints 4158
_refine_ls_restrained_S_all 0.994
_refine_ls_R_factor_all 0.1272
_refine_ls_R_factor_gt 0.0777
_refine_ls_shift/su_max 0.001
_refine_ls_shift/su_mean 0.000
_refine_ls_structure_factor_coef Fsqd
_refine_ls_weighting_details 'w=1/[\s^2^(Fo^2^)+(0.1111P)^2^+15.0666P] where P=(Fo^2^+2Fc^2^)/3'
_refine_ls_weighting_scheme calc
_refine_ls_wR_factor_gt 0.2037
_refine_ls_wR_factor_ref 0.2399
_reflns_Friedel_coverage 0.000
_reflns_number_gt 18509
_reflns_number_total 29591
_reflns_threshold_expression 'I > 2\s(I)'
_cod_data_source_file ol7b01082_si_002.cif
_cod_data_source_block X16160_sq
_cod_depositor_comments 'Adding full bibliography for 1546024.cif.'
_cod_original_cell_volume 5961.7(17)
_cod_database_code 1546024
_shelx_space_group_comment
; 
The symmetry employed for this shelxl refinement is uniquely defined 
by the following loop, which should always be used as a source of 
symmetry information in preference to the above space-group names. 
They are only intended as comments. 
;
_shelx_estimated_absorpt_t_min 0.948
_shelx_estimated_absorpt_t_max 0.980
_shelxl_version_number 2014/6

loop_
_space_group_symop_operation_xyz
'x, y, z'
'-x, -y, -z'

loop_
_atom_site_label
_atom_site_type_symbol
_atom_site_fract_x
_atom_site_fract_y
_atom_site_fract_z
_atom_site_U_iso_or_equiv
_atom_site_adp_type
_atom_site_occupancy
_atom_site_site_symmetry_order
_atom_site_calc_flag
_atom_site_refinement_flags_posn
_atom_site_refinement_flags_adp
_atom_site_refinement_flags_occupancy
_atom_site_disorder_assembly
_atom_site_disorder_group
Pd1_1 Pd 0.61526(3) 0.85863(2) 0.80719(2) 0.02760(10) Uani 1 1 d . U . . .
P1_1 P 0.59522(8) 0.82949(7) 0.89267(6) 0.0227(2) Uani 1 1 d . U . . .
C1_1 C 0.4781(3) 0.8236(3) 0.8947(2) 0.0225(9) Uani 1 1 d . U . . .
C2_1 C 0.4830(3) 0.9113(3) 0.9181(2) 0.0265(10) Uani 1 1 d . U . . .
H2A_1 H 0.5286 0.9383 0.9624 0.032 Uiso 1 1 calc R U . . .
H2B_1 H 0.5048 0.9421 0.8922 0.032 Uiso 1 1 calc R U . . .
C3_1 C 0.3876(3) 0.9128(3) 0.9143(2) 0.0261(9) Uani 1 1 d . U . . .
H3_1 H 0.3928 0.9707 0.9299 0.031 Uiso 1 1 calc R U . . .
C4_1 C 0.3167(4) 0.8724(3) 0.8463(2) 0.0306(10) Uani 1 1 d . U . . .
H4A_1 H 0.3367 0.9024 0.8194 0.037 Uiso 1 1 calc R U . . .
H4B_1 H 0.2551 0.8739 0.8441 0.037 Uiso 1 1 calc R U . . .
C5_1 C 0.3088(3) 0.7832(3) 0.8224(2) 0.0293(10) Uani 1 1 d . U . . .
H5_1 H 0.2623 0.7561 0.7778 0.035 Uiso 1 1 calc R U . . .
C6_1 C 0.4047(3) 0.7831(3) 0.8255(2) 0.0284(10) Uani 1 1 d . U . . .
H6A_1 H 0.4248 0.8134 0.7988 0.034 Uiso 1 1 calc R U . . .
H6B_1 H 0.4003 0.7263 0.8089 0.034 Uiso 1 1 calc R U . . .
C7_1 C 0.4443(3) 0.7761(3) 0.9353(2) 0.0265(9) Uani 1 1 d . U . . .
H7A_1 H 0.4389 0.7188 0.9196 0.032 Uiso 1 1 calc R U . . .
H7B_1 H 0.4900 0.8009 0.9796 0.032 Uiso 1 1 calc R U . . .
C8_1 C 0.3489(3) 0.7785(3) 0.9322(2) 0.0276(10) Uani 1 1 d . U . . .
H8_1 H 0.3277 0.7486 0.9592 0.033 Uiso 1 1 calc R U . . .
C9_1 C 0.3569(3) 0.8677(3) 0.9560(2) 0.0302(10) Uani 1 1 d . U . . .
H9A_1 H 0.2958 0.8692 0.9550 0.036 Uiso 1 1 calc R U . . .
H9B_1 H 0.4029 0.8945 1.0001 0.036 Uiso 1 1 calc R U . . .
C10_1 C 0.2778(3) 0.7379(3) 0.8642(3) 0.0313(10) Uani 1 1 d . U . . .
H10A_1 H 0.2717 0.6803 0.8487 0.038 Uiso 1 1 calc R U . . .
H10B_1 H 0.2160 0.7384 0.8622 0.038 Uiso 1 1 calc R U . . .
C11_1 C 0.6236(3) 0.7379(3) 0.9028(2) 0.0252(9) Uani 1 1 d . U . . .
C12_1 C 0.5435(3) 0.6601(3) 0.8532(2) 0.0284(10) Uani 1 1 d . U . . .
H12A_1 H 0.4860 0.6536 0.8615 0.034 Uiso 1 1 calc R U . . .
H12B_1 H 0.5310 0.6648 0.8106 0.034 Uiso 1 1 calc R U . . .
C13_1 C 0.5701(4) 0.5849(3) 0.8557(3) 0.0354(11) Uani 1 1 d . U . . .
H13_1 H 0.5178 0.5348 0.8233 0.042 Uiso 1 1 calc R U . . .
C14_1 C 0.6578(4) 0.5949(3) 0.8416(3) 0.0395(12) Uani 1 1 d . U . . .
H14A_1 H 0.6463 0.6008 0.7994 0.047 Uiso 1 1 calc R U . . .
H14B_1 H 0.6740 0.5459 0.8414 0.047 Uiso 1 1 calc R U . . .
C15_1 C 0.7384(4) 0.6706(3) 0.8919(3) 0.0356(11) Uani 1 1 d . U . . .
H15_1 H 0.7960 0.6766 0.8830 0.043 Uiso 1 1 calc R U . . .
C16_1 C 0.7134(3) 0.7467(3) 0.8901(3) 0.0305(10) Uani 1 1 d . U . . .
H16A_1 H 0.7037 0.7532 0.8482 0.037 Uiso 1 1 calc R U . . .
H16B_1 H 0.7654 0.7961 0.9224 0.037 Uiso 1 1 calc R U . . .
C17_1 C 0.6430(4) 0.7299(3) 0.9692(2) 0.0289(10) Uani 1 1 d . U . . .
H17A_1 H 0.6952 0.7794 1.0013 0.035 Uiso 1 1 calc R U . . .
H17B_1 H 0.5871 0.7250 0.9793 0.035 Uiso 1 1 calc R U . . .
C18_1 C 0.6680(4) 0.6541(3) 0.9707(3) 0.0341(11) Uani 1 1 d . U . . .
H18_1 H 0.6796 0.6486 1.0135 0.041 Uiso 1 1 calc R U . . .
C19_1 C 0.5875(4) 0.5771(3) 0.9209(3) 0.0378(12) Uani 1 1 d . U . . .
H19A_1 H 0.6036 0.5284 0.9226 0.045 Uiso 1 1 calc R U . . .
H19B_1 H 0.5304 0.5704 0.9297 0.045 Uiso 1 1 calc R U . . .
C20_1 C 0.7563(4) 0.6633(3) 0.9572(3) 0.0369(12) Uani 1 1 d . U . . .
H20A_1 H 0.8086 0.7126 0.9894 0.044 Uiso 1 1 calc R U . . .
H20B_1 H 0.7736 0.6152 0.9593 0.044 Uiso 1 1 calc R U . . .
C21_1 C 0.6884(3) 0.9226(3) 0.9564(2) 0.0218(8) Uani 1 1 d . U . . .
C22_1 C 0.7056(3) 0.9358(3) 1.0207(2) 0.0251(9) Uani 1 1 d . U . . .
O1_1 O 0.6397(2) 0.88359(19) 1.03295(16) 0.0276(7) Uani 1 1 d . U . . .
C27_1 C 0.6604(4) 0.8852(3) 1.0971(2) 0.0318(11) Uani 1 1 d . U . . .
H27A_1 H 0.6093 0.8424 1.0987 0.048 Uiso 1 1 calc R U . . .
H27B_1 H 0.6673 0.9386 1.1233 0.048 Uiso 1 1 calc R U . . .
H27C_1 H 0.7185 0.8756 1.1131 0.048 Uiso 1 1 calc R U . . .
C23_1 C 0.7830(3) 0.9993(3) 1.0681(2) 0.0271(10) Uani 1 1 d . U . . .
H23_1 H 0.7961 1.0041 1.1111 0.033 Uiso 1 1 calc R U . . .
C24_1 C 0.8408(3) 1.0555(3) 1.0521(2) 0.0294(10) Uani 1 1 d . U . . .
H24_1 H 0.8939 1.0992 1.0842 0.035 Uiso 1 1 calc R U . . .
C25_1 C 0.8217(3) 1.0485(3) 0.9897(2) 0.0286(10) Uani 1 1 d . U . . .
H25_1 H 0.8604 1.0888 0.9793 0.034 Uiso 1 1 calc R U . . .
C26_1 C 0.7463(3) 0.9829(3) 0.9415(2) 0.0228(9) Uani 1 1 d . U . . .
C31_1 C 0.7295(3) 0.9784(3) 0.8747(2) 0.0247(9) Uani 1 1 d . U . . .
C32_1 C 0.6647(3) 1.0099(3) 0.8422(2) 0.0257(9) Uani 1 1 d . U . . .
C33_1 C 0.6407(4) 0.9949(3) 0.7766(2) 0.0312(10) Uani 1 1 d D U . . .
C34_1 C 0.6828(4) 0.9515(3) 0.7441(3) 0.0364(11) Uani 1 1 d . U . . .
C35_1 C 0.7540(4) 0.9303(3) 0.7790(3) 0.0364(11) Uani 1 1 d . U . . .
H35_1 H 0.7850 0.9047 0.7576 0.044 Uiso 1 1 calc R U . . .
C36_1 C 0.7816(3) 0.9448(3) 0.8434(3) 0.0297(10) Uani 1 1 d . U . . .
C37_1 C 0.6343(3) 1.0671(3) 0.8825(2) 0.0266(10) Uani 1 1 d . U . . .
H37_1 H 0.6397 1.0513 0.9212 0.032 Uiso 1 1 calc R U . . .
C38_1 C 0.7056(4) 1.1549(3) 0.9051(3) 0.0329(11) Uani 1 1 d . U . . .
H38A_1 H 0.7003 1.1745 0.8690 0.049 Uiso 1 1 calc R U . . .
H38B_1 H 0.7687 1.1554 0.9240 0.049 Uiso 1 1 calc R U . . .
H38C_1 H 0.6931 1.1906 0.9365 0.049 Uiso 1 1 calc R U . . .
C39_1 C 0.5350(4) 1.0680(3) 0.8555(3) 0.0322(11) Uani 1 1 d . U . . .
H39A_1 H 0.5327 1.1004 0.8271 0.048 Uiso 1 1 calc R U . . .
H39B_1 H 0.5191 1.0923 0.8902 0.048 Uiso 1 1 calc R U . . .
H39C_1 H 0.4902 1.0120 0.8321 0.048 Uiso 1 1 calc R U . . .
C40_1 C 0.6574(5) 0.9362(4) 0.6740(3) 0.0482(14) Uani 1 1 d D U . . .
H40_1 H 0.6323 0.9781 0.6627 0.058 Uiso 0.847(17) 1 calc R U P A 1
H40A_1 H 0.6045 0.9558 0.6631 0.058 Uiso 0.153(17) 1 calc R U P A 2
C41_1 C 0.7441(6) 0.9447(7) 0.6570(4) 0.062(2) Uani 0.847(17) 1 d D U P A 1
H41A_1 H 0.7256 0.9347 0.6115 0.093 Uiso 0.847(17) 1 calc R U P A 1
H41B_1 H 0.7705 0.9048 0.6684 0.093 Uiso 0.847(17) 1 calc R U P A 1
H41C_1 H 0.7910 1.0000 0.6802 0.093 Uiso 0.847(17) 1 calc R U P A 1
C42_1 C 0.5831(8) 0.8537(6) 0.6364(5) 0.062(2) Uani 0.847(17) 1 d D U P A 1
H42A_1 H 0.5667 0.8455 0.5913 0.093 Uiso 0.847(17) 1 calc R U P A 1
H42B_1 H 0.5278 0.8499 0.6462 0.093 Uiso 0.847(17) 1 calc R U P A 1
H42C_1 H 0.6061 0.8117 0.6469 0.093 Uiso 0.847(17) 1 calc R U P A 1
C41A_1 C 0.722(4) 0.985(3) 0.651(2) 0.062(2) Uani 0.153(17) 1 d D U P A 2
H41D_1 H 0.6865 1.0034 0.6186 0.093 Uiso 0.153(17) 1 calc R U P A 2
H41E_1 H 0.7519 0.9519 0.6327 0.093 Uiso 0.153(17) 1 calc R U P A 2
H41F_1 H 0.7697 1.0332 0.6862 0.093 Uiso 0.153(17) 1 calc R U P A 2
C42A_1 C 0.610(4) 0.8466(15) 0.632(3) 0.062(2) Uani 0.153(17) 1 d D U P A 2
H42D_1 H 0.5996 0.8432 0.5877 0.093 Uiso 0.153(17) 1 calc R U P A 2
H42E_1 H 0.5505 0.8223 0.6347 0.093 Uiso 0.153(17) 1 calc R U P A 2
H42F_1 H 0.6507 0.8168 0.6450 0.093 Uiso 0.153(17) 1 calc R U P A 2
C43_1 C 0.8650(4) 0.9281(3) 0.8807(3) 0.0334(11) Uani 1 1 d . U . . .
H43_1 H 0.8572 0.9191 0.9194 0.040 Uiso 1 1 calc R U . . .
C44_1 C 0.9535(4) 1.0051(3) 0.9013(3) 0.0434(14) Uani 1 1 d . U . . .
H44A_1 H 0.9675 1.0100 0.8644 0.065 Uiso 1 1 calc R U . . .
H44B_1 H 1.0063 1.0003 0.9323 0.065 Uiso 1 1 calc R U . . .
H44C_1 H 0.9427 1.0537 0.9203 0.065 Uiso 1 1 calc R U . . .
C45_1 C 0.8779(4) 0.8539(3) 0.8441(3) 0.0388(13) Uani 1 1 d . U . . .
H45A_1 H 0.8198 0.8062 0.8271 0.058 Uiso 1 1 calc R U . . .
H45B_1 H 0.9281 0.8430 0.8724 0.058 Uiso 1 1 calc R U . . .
H45C_1 H 0.8942 0.8650 0.8093 0.058 Uiso 1 1 calc R U . . .
C51_1 C 0.5698(8) 1.0247(8) 0.7414(7) 0.0396(9) Uani 0.571(7) 1 d D U P B 1
C52_1 C 0.5960(6) 1.1012(7) 0.7347(5) 0.0396(9) Uani 0.571(7) 1 d D U P B 1
F1_1 F 0.6870(6) 1.1468(7) 0.7556(6) 0.0483(7) Uani 0.571(7) 1 d D U P B 1
C53_1 C 0.5317(6) 1.1327(5) 0.7080(5) 0.0396(9) Uani 0.571(7) 1 d D U P B 1
F2_1 F 0.5642(5) 1.2080(4) 0.7040(4) 0.0483(7) Uani 0.571(7) 1 d D U P B 1
C54_1 C 0.4378(6) 1.0877(6) 0.6836(5) 0.0396(9) Uani 0.571(7) 1 d D U P B 1
C55_1 C 0.4109(6) 1.0107(5) 0.6894(5) 0.0396(9) Uani 0.571(7) 1 d D U P B 1
F3_1 F 0.3187(5) 0.9632(4) 0.6662(4) 0.0483(7) Uani 0.571(7) 1 d D U P B 1
C56_1 C 0.4747(8) 0.9789(6) 0.7162(6) 0.0396(9) Uani 0.571(7) 1 d D U P B 1
F4_1 F 0.4423(9) 0.9035(6) 0.7217(5) 0.0483(7) Uani 0.571(7) 1 d D U P B 1
C57_1 C 0.3643(10) 1.1244(9) 0.6593(7) 0.068(3) Uani 0.571(7) 1 d D U P B 1
H57A_1 H 0.3929 1.1726 0.6487 0.081 Uiso 0.571(7) 1 calc R U P B 1
H57B_1 H 0.3126 1.0836 0.6204 0.081 Uiso 0.571(7) 1 calc R U P B 1
C58_1 C 0.3253(12) 1.1499(12) 0.7089(8) 0.076(4) Uani 0.571(7) 1 d D U P B 1
H58A_1 H 0.2884 1.0996 0.7136 0.091 Uiso 0.571(7) 1 calc R U P B 1
H58B_1 H 0.3787 1.1813 0.7497 0.091 Uiso 0.571(7) 1 calc R U P B 1
C59_1 C 0.2646(10) 1.2003(12) 0.6973(11) 0.091(5) Uani 0.571(7) 1 d D U P B 1
H59A_1 H 0.2969 1.2475 0.6871 0.110 Uiso 0.571(7) 1 calc R U P B 1
H59B_1 H 0.2551 1.2218 0.7363 0.110 Uiso 0.571(7) 1 calc R U P B 1
C60_1 C 0.1700(10) 1.1497(10) 0.6434(10) 0.098(6) Uani 0.571(7) 1 d D U P B 1
H60A_1 H 0.1793 1.1289 0.6047 0.148 Uiso 0.571(7) 1 calc R U P B 1
H60B_1 H 0.1329 1.1840 0.6369 0.148 Uiso 0.571(7) 1 calc R U P B 1
H60C_1 H 0.1373 1.1038 0.6539 0.148 Uiso 0.571(7) 1 calc R U P B 1
C51A_1 C 0.5774(10) 1.0287(10) 0.7397(8) 0.0396(9) Uani 0.429(7) 1 d D U P B 2
C52A_1 C 0.6129(7) 1.1047(8) 0.7337(6) 0.0396(9) Uani 0.429(7) 1 d D U P B 2
F1A_1 F 0.7043(7) 1.1496(10) 0.7625(8) 0.0483(7) Uani 0.429(7) 1 d D U P B 2
C53A_1 C 0.5558(8) 1.1363(7) 0.6999(7) 0.0396(9) Uani 0.429(7) 1 d D U P B 2
F2A_1 F 0.5946(7) 1.2125(6) 0.6983(5) 0.0483(7) Uani 0.429(7) 1 d D U P B 2
C54A_1 C 0.4616(8) 1.0922(7) 0.6679(6) 0.0396(9) Uani 0.429(7) 1 d D U P B 2
C55A_1 C 0.4258(7) 1.0164(7) 0.6731(6) 0.0396(9) Uani 0.429(7) 1 d D U P B 2
F3A_1 F 0.3343(6) 0.9706(5) 0.6445(5) 0.0483(7) Uani 0.429(7) 1 d D U P B 2
C56A_1 C 0.4831(10) 0.9847(8) 0.7077(8) 0.0396(9) Uani 0.429(7) 1 d D U P B 2
F4A_1 F 0.4469(11) 0.9102(8) 0.7115(7) 0.0483(7) Uani 0.429(7) 1 d D U P B 2
C57A_1 C 0.3962(13) 1.1247(11) 0.6261(9) 0.069(4) Uani 0.429(7) 1 d D U P B 2
H57C_1 H 0.4279 1.1510 0.6018 0.082 Uiso 0.429(7) 1 calc R U P B 2
H57D_1 H 0.3391 1.0781 0.5955 0.082 Uiso 0.429(7) 1 calc R U P B 2
C58A_1 C 0.3683(12) 1.1864(11) 0.6646(9) 0.070(4) Uani 0.429(7) 1 d D U P B 2
H58C_1 H 0.4243 1.2277 0.7008 0.084 Uiso 0.429(7) 1 calc R U P B 2
H58D_1 H 0.3393 1.2150 0.6380 0.084 Uiso 0.429(7) 1 calc R U P B 2
C59A_1 C 0.2990(15) 1.1406(15) 0.6886(12) 0.074(4) Uani 0.429(7) 1 d D U P B 2
H59C_1 H 0.3337 1.1296 0.7262 0.088 Uiso 0.429(7) 1 calc R U P B 2
H59D_1 H 0.2569 1.0874 0.6556 0.088 Uiso 0.429(7) 1 calc R U P B 2
C60A_1 C 0.240(2) 1.1888(16) 0.7059(17) 0.093(6) Uani 0.429(7) 1 d D U P B 2
H60D_1 H 0.2813 1.2417 0.7383 0.139 Uiso 0.429(7) 1 calc R U P B 2
H60E_1 H 0.1982 1.1578 0.7222 0.139 Uiso 0.429(7) 1 calc R U P B 2
H60F_1 H 0.2029 1.1974 0.6683 0.139 Uiso 0.429(7) 1 calc R U P B 2
C61_1 C 0.5438(4) 0.7483(3) 0.7397(2) 0.0299(10) Uani 1 1 d . U . . .
C62_1 C 0.4498(4) 0.7182(3) 0.6998(3) 0.0342(11) Uani 1 1 d . U . . .
H62_1 H 0.4101 0.7444 0.7095 0.041 Uiso 1 1 calc R U . . .
C63_1 C 0.4139(4) 0.6506(4) 0.6459(3) 0.0406(13) Uani 1 1 d . U . . .
H63_1 H 0.3496 0.6304 0.6195 0.049 Uiso 1 1 calc R U . . .
C64_1 C 0.4708(4) 0.6121(4) 0.6303(3) 0.0434(13) Uani 1 1 d . U . . .
C65_1 C 0.5649(4) 0.6409(3) 0.6690(3) 0.0412(13) Uani 1 1 d . U . . .
H65_1 H 0.6044 0.6146 0.6587 0.049 Uiso 1 1 calc R U . . .
C66_1 C 0.6004(4) 0.7090(3) 0.7230(3) 0.0353(11) Uani 1 1 d . U . . .
H66_1 H 0.6649 0.7293 0.7492 0.042 Uiso 1 1 calc R U . . .
C67_1 C 0.4308(5) 0.5377(5) 0.5735(3) 0.0610(17) Uani 1 1 d . U . . .
F5_1 F 0.3842(4) 0.5509(3) 0.5221(2) 0.0967(17) Uani 1 1 d . U . . .
F6_1 F 0.4959(3) 0.5104(3) 0.5624(2) 0.0856(15) Uani 1 1 d . U . . .
F7_1 F 0.3713(4) 0.4752(3) 0.5782(2) 0.0863(15) Uani 1 1 d . U . . .
S1_3 S 0.44929(10) 0.68759(8) 1.10830(7) 0.0371(3) Uani 1 1 d . U . . .
O1_3 O 0.3748(3) 0.6118(2) 1.0918(2) 0.0435(10) Uani 1 1 d . U . . .
O2_3 O 0.4441(3) 0.7220(3) 1.0587(2) 0.0458(10) Uani 1 1 d . U . . .
O3_3 O 0.4749(4) 0.7449(3) 1.1694(2) 0.0629(13) Uani 1 1 d . U . . .
C1_3 C 0.5489(4) 0.6561(4) 1.1150(3) 0.0481(14) Uani 1 1 d . U . . .
F1_3 F 0.5332(3) 0.6020(3) 1.0603(2) 0.0624(10) Uani 1 1 d . U . . .
F2_3 F 0.5644(3) 0.6199(2) 1.1586(2) 0.0611(11) Uani 1 1 d . U . . .
F3_3 F 0.6269(3) 0.7186(3) 1.1305(3) 0.0752(14) Uani 1 1 d . U . . .
Pd1_2 Pd 0.09627(3) 0.59440(3) 0.27177(2) 0.03679(12) Uani 1 1 d . U . . .
P1_2 P -0.04959(9) 0.59470(8) 0.22232(6) 0.0287(3) Uani 1 1 d . U . . .
C1_2 C -0.1285(4) 0.5725(3) 0.2663(2) 0.0302(10) Uani 1 1 d . U . . .
C2_2 C -0.0670(4) 0.6131(4) 0.3373(3) 0.0389(12) Uani 1 1 d . U . . .
H2A_2 H -0.0402 0.6730 0.3474 0.047 Uiso 1 1 calc R U . . .
H2B_2 H -0.0149 0.5933 0.3479 0.047 Uiso 1 1 calc R U . . .
C3_2 C -0.1253(4) 0.5929(4) 0.3772(3) 0.0433(13) Uani 1 1 d . U . . .
H3_2 H -0.0850 0.6194 0.4232 0.052 Uiso 1 1 calc R U . . .
C4_2 C -0.1663(5) 0.4981(4) 0.3605(3) 0.0453(13) Uani 1 1 d . U . . .
H4A_2 H -0.1148 0.4775 0.3702 0.054 Uiso 1 1 calc R U . . .
H4B_2 H -0.2025 0.4840 0.3861 0.054 Uiso 1 1 calc R U . . .
C5_2 C -0.2287(4) 0.4586(3) 0.2911(3) 0.0409(12) Uani 1 1 d . U . . .
H5_2 H -0.2552 0.3980 0.2806 0.049 Uiso 1 1 calc R U . . .
C6_2 C -0.1702(4) 0.4803(3) 0.2514(3) 0.0354(11) Uani 1 1 d . U . . .
H6A_2 H -0.1194 0.4588 0.2605 0.042 Uiso 1 1 calc R U . . .
H6B_2 H -0.2105 0.4540 0.2059 0.042 Uiso 1 1 calc R U . . .
C7_2 C -0.2100(4) 0.6047(3) 0.2516(3) 0.0394(12) Uani 1 1 d . U . . .
H7A_2 H -0.1843 0.6647 0.2618 0.047 Uiso 1 1 calc R U . . .
H7B_2 H -0.2502 0.5800 0.2060 0.047 Uiso 1 1 calc R U . . .
C8_2 C -0.2680(4) 0.5833(4) 0.2901(3) 0.0434(13) Uani 1 1 d . U . . .
H8_2 H -0.3202 0.6038 0.2799 0.052 Uiso 1 1 calc R U . . .
C9_2 C -0.2069(5) 0.6223(4) 0.3605(3) 0.0457(13) Uani 1 1 d . U . . .
H9A_2 H -0.2448 0.6078 0.3851 0.055 Uiso 1 1 calc R U . . .
H9B_2 H -0.1825 0.6825 0.3717 0.055 Uiso 1 1 calc R U . . .
C10_2 C -0.3079(4) 0.4905(4) 0.2736(3) 0.0440(13) Uani 1 1 d . U . . .
H10A_2 H -0.3482 0.4760 0.2967 0.053 Uiso 1 1 calc R U . . .
H10B_2 H -0.3466 0.4647 0.2278 0.053 Uiso 1 1 calc R U . . .
C11_2 C -0.0436(4) 0.6884(3) 0.1989(3) 0.0325(10) Uani 1 1 d . U . . .
C12_2 C -0.0117(4) 0.7629(3) 0.2581(3) 0.0394(12) Uani 1 1 d . U . . .
H12A_2 H 0.0471 0.7670 0.2901 0.047 Uiso 1 1 calc R U . . .
H12B_2 H -0.0596 0.7558 0.2764 0.047 Uiso 1 1 calc R U . . .
C13_2 C 0.0037(4) 0.8419(3) 0.2408(3) 0.0437(13) Uani 1 1 d . U . . .
H13_2 H 0.0226 0.8899 0.2790 0.052 Uiso 1 1 calc R U . . .
C14_2 C -0.0876(5) 0.8335(4) 0.1894(3) 0.0474(14) Uani 1 1 d . U . . .
H14A_2 H -0.1381 0.8250 0.2055 0.057 Uiso 1 1 calc R U . . .
H14B_2 H -0.0788 0.8844 0.1787 0.057 Uiso 1 1 calc R U . . .
C15_2 C -0.1151(4) 0.7623(3) 0.1310(3) 0.0423(13) Uani 1 1 d . U . . .
H15_2 H -0.1732 0.7586 0.0977 0.051 Uiso 1 1 calc R U . . .
C16_2 C -0.1334(4) 0.6820(3) 0.1471(3) 0.0382(12) Uani 1 1 d . U . . .
H16A_2 H -0.1850 0.6731 0.1621 0.046 Uiso 1 1 calc R U . . .
H16B_2 H -0.1517 0.6351 0.1089 0.046 Uiso 1 1 calc R U . . .
C17_2 C 0.0335(4) 0.7017(3) 0.1720(3) 0.0364(11) Uani 1 1 d . U . . .
H17A_2 H 0.0918 0.7042 0.2034 0.044 Uiso 1 1 calc R U . . .
H17B_2 H 0.0142 0.6548 0.1336 0.044 Uiso 1 1 calc R U . . .
C18_2 C 0.0519(4) 0.7810(4) 0.1556(3) 0.0438(13) Uani 1 1 d . U . . .
H18_2 H 0.1023 0.7885 0.1389 0.053 Uiso 1 1 calc R U . . .
C19_2 C 0.0808(4) 0.8527(3) 0.2144(3) 0.0453(13) Uani 1 1 d . U . . .
H19A_2 H 0.0928 0.9039 0.2042 0.054 Uiso 1 1 calc R U . . .
H19B_2 H 0.1392 0.8568 0.2468 0.054 Uiso 1 1 calc R U . . .
C20_2 C -0.0373(4) 0.7735(4) 0.1061(3) 0.0445(13) Uani 1 1 d . U . . .
H20A_2 H -0.0559 0.7262 0.0681 0.053 Uiso 1 1 calc R U . . .
H20B_2 H -0.0271 0.8233 0.0938 0.053 Uiso 1 1 calc R U . . .
C21_2 C -0.0907(3) 0.5064(3) 0.1498(2) 0.0273(9) Uani 1 1 d . U . . .
C22_2 C -0.1814(4) 0.4752(3) 0.1030(3) 0.0304(10) Uani 1 1 d . U . . .
O1_2 O -0.2402(3) 0.5102(2) 0.11619(18) 0.0374(9) Uani 1 1 d . U . . .
C23_2 C -0.2091(4) 0.4118(3) 0.0475(3) 0.0358(11) Uani 1 1 d . U . . .
H23_2 H -0.2701 0.3933 0.0158 0.043 Uiso 1 1 calc R U . . .
C24_2 C -0.1467(4) 0.3757(3) 0.0388(3) 0.0375(12) Uani 1 1 d . U . . .
H24_2 H -0.1652 0.3322 0.0010 0.045 Uiso 1 1 calc R U . . .
C25_2 C -0.0594(4) 0.4019(3) 0.0839(3) 0.0365(11) Uani 1 1 d . U . . .
H25_2 H -0.0177 0.3763 0.0771 0.044 Uiso 1 1 calc R U . . .
C26_2 C -0.0300(4) 0.4659(3) 0.1399(3) 0.0321(10) Uani 1 1 d . U . . .
C27_2 C -0.3323(4) 0.4838(4) 0.0685(3) 0.0489(15) Uani 1 1 d . U . . .
H27A_2 H -0.3279 0.4961 0.0309 0.073 Uiso 1 1 calc R U . . .
H27B_2 H -0.3681 0.5124 0.0846 0.073 Uiso 1 1 calc R U . . .
H27C_2 H -0.3637 0.4248 0.0576 0.073 Uiso 1 1 calc R U . . .
C31_2 C 0.0646(4) 0.4876(3) 0.1887(3) 0.0335(10) Uani 1 1 d . U . . .
C32_2 C 0.0742(4) 0.4468(3) 0.2352(3) 0.0312(10) Uani 1 1 d . U . . .
C33_2 C 0.1637(4) 0.4717(3) 0.2835(3) 0.0344(11) Uani 1 1 d . U . . .
C34_2 C 0.2408(4) 0.5363(3) 0.2867(3) 0.0436(13) Uani 1 1 d . U . . .
C35_2 C 0.2290(4) 0.5681(4) 0.2363(3) 0.0452(13) Uani 1 1 d . U . . .
H35_2 H 0.2813 0.6095 0.2377 0.054 Uiso 1 1 calc R U . . .
C36_2 C 0.1450(4) 0.5419(3) 0.1849(3) 0.0376(11) Uani 1 1 d . U . . .
C37_2 C -0.0094(4) 0.3738(3) 0.2252(3) 0.0323(11) Uani 1 1 d . U . . .
H37_2 H -0.0656 0.3810 0.1983 0.039 Uiso 1 1 calc R U . . .
C38_2 C -0.0275(4) 0.3611(4) 0.2831(3) 0.0393(12) Uani 1 1 d . U . . .
H38A_2 H -0.0941 0.3306 0.2706 0.059 Uiso 1 1 calc R U . . .
H38B_2 H -0.0088 0.4144 0.3148 0.059 Uiso 1 1 calc R U . . .
H38C_2 H 0.0087 0.3304 0.3009 0.059 Uiso 1 1 calc R U . . .
C39_2 C -0.0058(4) 0.2953(3) 0.1860(3) 0.0392(13) Uani 1 1 d . U . . .
H39A_2 H -0.0634 0.2492 0.1752 0.059 Uiso 1 1 calc R U . . .
H39B_2 H 0.0478 0.2847 0.2107 0.059 Uiso 1 1 calc R U . . .
H39C_2 H 0.0005 0.3019 0.1473 0.059 Uiso 1 1 calc R U . . .
C40_2 C 0.3366(4) 0.5650(4) 0.3394(3) 0.0511(15) Uani 1 1 d . U . . .
H40_2 H 0.3390 0.5199 0.3572 0.061 Uiso 1 1 calc R U . . .
C41_2 C 0.4159(5) 0.5839(5) 0.3156(4) 0.066(2) Uani 1 1 d . U . . .
H41A_2 H 0.4048 0.5361 0.2809 0.099 Uiso 1 1 calc R U . . .
H41B_2 H 0.4755 0.5971 0.3501 0.099 Uiso 1 1 calc R U . . .
H41C_2 H 0.4178 0.6305 0.3005 0.099 Uiso 1 1 calc R U . . .
C42_2 C 0.3517(6) 0.6375(5) 0.3912(4) 0.077(2) Uani 1 1 d . U . . .
H42A_2 H 0.3614 0.6854 0.3774 0.115 Uiso 1 1 calc R U . . .
H42B_2 H 0.4067 0.6473 0.4283 0.115 Uiso 1 1 calc R U . . .
H42C_2 H 0.2968 0.6277 0.4022 0.115 Uiso 1 1 calc R U . . .
C43_2 C 0.1399(4) 0.5684(3) 0.1283(3) 0.0422(13) Uani 1 1 d . U . . .
H43_2 H 0.0754 0.5671 0.1076 0.051 Uiso 1 1 calc R U . . .
C44_2 C 0.1572(5) 0.5058(4) 0.0813(3) 0.0481(15) Uani 1 1 d . U . . .
H44A_2 H 0.1184 0.4504 0.0757 0.072 Uiso 1 1 calc R U . . .
H44B_2 H 0.2231 0.5125 0.0979 0.072 Uiso 1 1 calc R U . . .
H44C_2 H 0.1411 0.5150 0.0406 0.072 Uiso 1 1 calc R U . . .
C45_2 C 0.2097(5) 0.6548(3) 0.1435(3) 0.0472(15) Uani 1 1 d . U . . .
H45A_2 H 0.1975 0.6701 0.1053 0.071 Uiso 1 1 calc R U . . .
H45B_2 H 0.2734 0.6554 0.1589 0.071 Uiso 1 1 calc R U . . .
H45C_2 H 0.2026 0.6938 0.1761 0.071 Uiso 1 1 calc R U . . .
C51_2 C 0.1808(4) 0.4280(3) 0.3297(3) 0.0374(11) Uani 1 1 d . U . . .
C52_2 C 0.2048(4) 0.3598(3) 0.3151(3) 0.0348(11) Uani 1 1 d . U . . .
F1_2 F 0.2159(2) 0.33755(19) 0.26009(15) 0.0378(7) Uani 1 1 d . U . . .
C53_2 C 0.2172(4) 0.3154(4) 0.3542(3) 0.0445(13) Uani 1 1 d . U . . .
F2_2 F 0.2373(3) 0.2486(2) 0.33456(19) 0.0535(9) Uani 1 1 d . U . . .
C54_2 C 0.2097(4) 0.3364(4) 0.4122(3) 0.0512(14) Uani 1 1 d . U . . .
C55_2 C 0.1890(4) 0.4048(4) 0.4271(3) 0.0471(13) Uani 1 1 d . U . . .
F3_2 F 0.1809(3) 0.4298(3) 0.48312(18) 0.0643(11) Uani 1 1 d . U . . .
C56_2 C 0.1754(4) 0.4493(4) 0.3879(3) 0.0429(12) Uani 1 1 d . U . . .
F4_2 F 0.1510(3) 0.5142(2) 0.40513(17) 0.0538(9) Uani 1 1 d . U . . .
C57_2 C 0.2202(6) 0.2837(6) 0.4530(4) 0.076(2) Uani 1 1 d D U . . .
H57A_2 H 0.2050 0.3049 0.4894 0.091 Uiso 0.714(7) 1 calc R U P C 1
H57B_2 H 0.1734 0.2279 0.4284 0.091 Uiso 0.714(7) 1 calc R U P C 1
H57C_2 H 0.2626 0.2578 0.4425 0.091 Uiso 0.286(7) 1 calc R U P C 2
H57D_2 H 0.2561 0.3225 0.4966 0.091 Uiso 0.286(7) 1 calc R U P C 2
C58_2 C 0.3138(9) 0.2777(8) 0.4778(6) 0.0849(19) Uani 0.714(7) 1 d D U P C 1
H58A_2 H 0.3595 0.3315 0.5084 0.102 Uiso 0.714(7) 1 calc R U P C 1
H58B_2 H 0.3340 0.2644 0.4425 0.102 Uiso 0.714(7) 1 calc R U P C 1
C59_2 C 0.3143(9) 0.2134(8) 0.5100(6) 0.0849(19) Uani 0.714(7) 1 d D U P C 1
H59A_2 H 0.2914 0.2256 0.5440 0.102 Uiso 0.714(7) 1 calc R U P C 1
H59B_2 H 0.2701 0.1595 0.4788 0.102 Uiso 0.714(7) 1 calc R U P C 1
C60_2 C 0.4091(9) 0.2078(8) 0.5380(6) 0.0849(19) Uani 0.714(7) 1 d D U P C 1
H60A_2 H 0.4461 0.2241 0.5137 0.127 Uiso 0.714(7) 1 calc R U P C 1
H60B_2 H 0.4010 0.1515 0.5365 0.127 Uiso 0.714(7) 1 calc R U P C 1
H60C_2 H 0.4415 0.2443 0.5819 0.127 Uiso 0.714(7) 1 calc R U P C 1
C58A_2 C 0.1474(17) 0.2185(15) 0.4577(15) 0.0849(19) Uani 0.286(7) 1 d D U P C 2
H58C_2 H 0.1052 0.1815 0.4144 0.102 Uiso 0.286(7) 1 calc R U P C 2
H58D_2 H 0.1102 0.2438 0.4759 0.102 Uiso 0.286(7) 1 calc R U P C 2
C59A_2 C 0.178(2) 0.1673(14) 0.4955(13) 0.0849(19) Uani 0.286(7) 1 d D U P C 2
H59C_2 H 0.1732 0.1866 0.5368 0.102 Uiso 0.286(7) 1 calc R U P C 2
H59D_2 H 0.2443 0.1783 0.5040 0.102 Uiso 0.286(7) 1 calc R U P C 2
C60A_2 C 0.126(2) 0.0748(14) 0.4684(14) 0.0849(19) Uani 0.286(7) 1 d D U P C 2
H60D_2 H 0.1638 0.0484 0.4908 0.127 Uiso 0.286(7) 1 calc R U P C 2
H60E_2 H 0.1142 0.0558 0.4235 0.127 Uiso 0.286(7) 1 calc R U P C 2
H60F_2 H 0.0662 0.0609 0.4736 0.127 Uiso 0.286(7) 1 calc R U P C 2
C61_2 C 0.158(2) 0.7055(14) 0.3431(10) 0.038(4) Uani 0.542(10) 1 d D U P D 1
C62_2 C 0.1690(19) 0.7074(14) 0.4043(10) 0.045(5) Uani 0.542(10) 1 d D U P D 1
H62_2 H 0.1293 0.6639 0.4114 0.053 Uiso 0.542(10) 1 calc R U P D 1
C63_2 C 0.2382(17) 0.7740(14) 0.4550(9) 0.053(5) Uani 0.542(10) 1 d D U P D 1
H63_2 H 0.2427 0.7781 0.4968 0.063 Uiso 0.542(10) 1 calc R U P D 1
C64_2 C 0.3001(18) 0.8338(14) 0.4448(8) 0.064(5) Uani 0.542(10) 1 d D U P D 1
C65_2 C 0.2880(17) 0.8344(13) 0.3845(9) 0.049(4) Uani 0.542(10) 1 d D U P D 1
H65_2 H 0.3270 0.8788 0.3778 0.058 Uiso 0.542(10) 1 calc R U P D 1
C66_2 C 0.218(2) 0.7692(14) 0.3337(9) 0.043(5) Uani 0.542(10) 1 d D U P D 1
H66_2 H 0.2109 0.7680 0.2919 0.052 Uiso 0.542(10) 1 calc R U P D 1
C67_2 C 0.3799(11) 0.9020(9) 0.4988(7) 0.089(3) Uani 0.542(10) 1 d D U P D 1
F7_2 F 0.3702(9) 0.9745(7) 0.5057(6) 0.0996(16) Uani 0.542(10) 1 d D U P D 1
F6_2 F 0.3937(9) 0.8896(7) 0.5539(5) 0.0996(16) Uani 0.542(10) 1 d D U P D 1
F5_2 F 0.4601(9) 0.9086(8) 0.4903(6) 0.0996(16) Uani 0.542(10) 1 d D U P D 1
C61A_2 C 0.160(3) 0.6996(17) 0.3405(11) 0.040(5) Uani 0.458(10) 1 d D U P D 2
C62A_2 C 0.157(2) 0.7157(16) 0.4002(11) 0.042(6) Uani 0.458(10) 1 d D U P D 2
H62A_2 H 0.1104 0.6786 0.4077 0.051 Uiso 0.458(10) 1 calc R U P D 2
C63A_2 C 0.222(2) 0.7865(17) 0.4489(10) 0.058(7) Uani 0.458(10) 1 d D U P D 2
H63A_2 H 0.2209 0.7971 0.4898 0.070 Uiso 0.458(10) 1 calc R U P D 2
C64A_2 C 0.290(2) 0.8412(17) 0.4383(10) 0.071(6) Uani 0.458(10) 1 d D U P D 2
C65A_2 C 0.295(2) 0.8230(17) 0.3796(13) 0.066(8) Uani 0.458(10) 1 d D U P D 2
H65A_2 H 0.3463 0.8560 0.3735 0.079 Uiso 0.458(10) 1 calc R U P D 2
C66A_2 C 0.226(2) 0.7568(16) 0.3300(11) 0.040(5) Uani 0.458(10) 1 d D U P D 2
H66A_2 H 0.2227 0.7503 0.2883 0.048 Uiso 0.458(10) 1 calc R U P D 2
C67A_2 C 0.3630(13) 0.9128(11) 0.4932(8) 0.094(4) Uani 0.458(10) 1 d D U P D 2
F5A_2 F 0.4528(10) 0.9169(9) 0.5114(6) 0.0996(16) Uani 0.458(10) 1 d D U P D 2
F6A_2 F 0.3642(10) 0.9807(8) 0.4780(7) 0.0996(16) Uani 0.458(10) 1 d D U P D 2
F7A_2 F 0.3538(10) 0.9211(8) 0.5487(6) 0.0996(16) Uani 0.458(10) 1 d D U P D 2
S1_4 S -0.0191(7) 0.1077(6) 0.2631(4) 0.0366(19) Uani 0.60(3) 1 d D U P E 1
C1_4 C -0.1123(9) 0.0535(8) 0.2829(5) 0.050(2) Uani 0.60(3) 1 d D U P E 1
O1_4 O 0.0189(12) 0.1898(7) 0.3070(7) 0.049(3) Uani 0.60(3) 1 d D U P E 1
O2_4 O -0.0678(10) 0.1008(11) 0.1991(5) 0.054(3) Uani 0.60(3) 1 d D U P E 1
O3_4 O 0.0439(10) 0.0644(9) 0.2711(8) 0.056(3) Uani 0.60(3) 1 d D U P E 1
F1_4 F -0.1582(13) -0.0251(8) 0.2462(8) 0.074(4) Uani 0.60(3) 1 d D U P E 1
F2_4 F -0.0841(9) 0.0520(10) 0.3406(5) 0.081(3) Uani 0.60(3) 1 d D U P E 1
F3_4 F -0.1769(7) 0.0876(6) 0.2774(7) 0.061(3) Uani 0.60(3) 1 d D U P E 1
S1A_4 S -0.0217(11) 0.1076(10) 0.2608(7) 0.039(3) Uani 0.40(3) 1 d D U P E 2
O1A_4 O 0.0307(17) 0.1784(11) 0.3166(9) 0.045(4) Uani 0.40(3) 1 d D U P E 2
O2A_4 O -0.0815(15) 0.1189(13) 0.2074(8) 0.047(4) Uani 0.40(3) 1 d D U P E 2
O3A_4 O 0.0287(14) 0.0560(13) 0.2478(10) 0.049(4) Uani 0.40(3) 1 d D U P E 2
C1A_4 C -0.1056(12) 0.0435(11) 0.2837(7) 0.050(3) Uani 0.40(3) 1 d D U P E 2
F1A_4 F -0.1665(17) -0.0226(11) 0.2335(9) 0.050(4) Uani 0.40(3) 1 d D U P E 2
F2A_4 F -0.1542(15) 0.0828(10) 0.3049(12) 0.074(4) Uani 0.40(3) 1 d D U P E 2
F3A_4 F -0.0635(13) 0.0222(11) 0.3312(7) 0.073(4) Uani 0.40(3) 1 d D U P E 2
C1S C -0.2405(5) 0.2713(5) 0.4062(3) 0.0575(17) Uani 1 1 d . U . . .
H1S H -0.3050 0.2420 0.3947 0.069 Uiso 1 1 calc R U . . .
C2S C -0.1937(5) 0.3455(4) 0.4563(3) 0.0534(16) Uani 1 1 d . U . . .
H2S H -0.2267 0.3668 0.4784 0.064 Uiso 1 1 calc R U . . .
C3S C -0.1017(5) 0.3871(5) 0.4732(3) 0.0558(16) Uani 1 1 d . U . . .
H3S H -0.0697 0.4373 0.5072 0.067 Uiso 1 1 calc R U . . .
C4S C -0.0547(6) 0.3549(5) 0.4399(4) 0.0645(18) Uani 1 1 d . U . . .
H4S H 0.0101 0.3833 0.4516 0.077 Uiso 1 1 calc R U . . .
C5S C -0.1009(7) 0.2829(5) 0.3904(4) 0.0691(19) Uani 1 1 d . U . . .
H5S H -0.0683 0.2621 0.3676 0.083 Uiso 1 1 calc R U . . .
C6S C -0.1929(6) 0.2410(5) 0.3739(4) 0.0666(19) Uani 1 1 d . U . . .
H6S H -0.2244 0.1908 0.3399 0.080 Uiso 1 1 calc R U . . .

loop_
_atom_site_aniso_label
_atom_site_aniso_U_11
_atom_site_aniso_U_22
_atom_site_aniso_U_33
_atom_site_aniso_U_23
_atom_site_aniso_U_13
_atom_site_aniso_U_12
Pd1_1 0.02516(19) 0.02637(18) 0.0300(2) 0.00618(14) 0.01269(15) 0.00808(14)
P1_1 0.0200(5) 0.0190(5) 0.0296(6) 0.0053(4) 0.0117(5) 0.0081(4)
C1_1 0.0193(19) 0.0176(18) 0.031(2) 0.0039(16) 0.0112(17) 0.0084(15)
C2_1 0.022(2) 0.019(2) 0.040(3) 0.0076(18) 0.0145(19) 0.0083(16)
C3_1 0.022(2) 0.021(2) 0.037(2) 0.0069(18) 0.0135(18) 0.0108(17)
C4_1 0.026(2) 0.029(2) 0.037(3) 0.0091(19) 0.014(2) 0.0110(19)
C5_1 0.019(2) 0.029(2) 0.034(2) 0.0030(18) 0.0077(18) 0.0092(18)
C6_1 0.022(2) 0.030(2) 0.031(2) 0.0054(18) 0.0115(18) 0.0088(18)
C7_1 0.025(2) 0.022(2) 0.035(2) 0.0094(18) 0.0160(19) 0.0095(17)
C8_1 0.023(2) 0.026(2) 0.040(3) 0.0115(19) 0.0175(19) 0.0118(17)
C9_1 0.023(2) 0.029(2) 0.038(3) 0.0055(19) 0.015(2) 0.0097(18)
C10_1 0.021(2) 0.025(2) 0.045(3) 0.0061(19) 0.015(2) 0.0062(18)
C11_1 0.024(2) 0.0209(19) 0.031(2) 0.0056(17) 0.0110(18) 0.0109(17)
C12_1 0.029(2) 0.023(2) 0.034(2) 0.0056(18) 0.014(2) 0.0112(18)
C13_1 0.035(3) 0.023(2) 0.045(3) 0.005(2) 0.013(2) 0.014(2)
C14_1 0.042(3) 0.033(3) 0.046(3) 0.007(2) 0.019(2) 0.022(2)
C15_1 0.033(3) 0.035(3) 0.047(3) 0.013(2) 0.019(2) 0.021(2)
C16_1 0.025(2) 0.032(2) 0.038(3) 0.009(2) 0.016(2) 0.0148(19)
C17_1 0.029(2) 0.026(2) 0.036(2) 0.0096(19) 0.015(2) 0.0162(19)
C18_1 0.036(3) 0.030(2) 0.040(3) 0.014(2) 0.014(2) 0.018(2)
C19_1 0.039(3) 0.025(2) 0.053(3) 0.012(2) 0.019(2) 0.017(2)
C20_1 0.034(3) 0.038(3) 0.044(3) 0.010(2) 0.016(2) 0.023(2)
C21_1 0.0169(19) 0.0196(19) 0.029(2) 0.0046(16) 0.0106(16) 0.0082(15)
C22_1 0.021(2) 0.024(2) 0.034(2) 0.0069(17) 0.0135(18) 0.0121(17)
O1_1 0.0269(17) 0.0253(16) 0.0314(17) 0.0088(13) 0.0153(14) 0.0069(13)
C27_1 0.032(3) 0.036(3) 0.033(2) 0.013(2) 0.016(2) 0.014(2)
C23_1 0.020(2) 0.027(2) 0.033(2) 0.0062(18) 0.0086(18) 0.0116(17)
C24_1 0.020(2) 0.025(2) 0.039(2) 0.0045(18) 0.0092(19) 0.0091(18)
C25_1 0.021(2) 0.022(2) 0.039(2) 0.0062(18) 0.0114(19) 0.0065(17)
C26_1 0.018(2) 0.0205(19) 0.034(2) 0.0074(16) 0.0126(17) 0.0123(16)
C31_1 0.022(2) 0.0188(19) 0.035(2) 0.0083(17) 0.0160(18) 0.0056(16)
C32_1 0.025(2) 0.0201(19) 0.033(2) 0.0072(16) 0.0149(18) 0.0083(17)
C33_1 0.034(2) 0.026(2) 0.037(2) 0.0099(18) 0.0181(19) 0.0113(19)
C34_1 0.045(3) 0.031(2) 0.039(2) 0.012(2) 0.022(2) 0.015(2)
C35_1 0.043(3) 0.032(3) 0.045(3) 0.013(2) 0.027(2) 0.018(2)
C36_1 0.028(2) 0.023(2) 0.044(2) 0.0119(19) 0.0202(19) 0.0096(18)
C37_1 0.028(2) 0.021(2) 0.034(2) 0.0075(18) 0.016(2) 0.0107(17)
C38_1 0.035(3) 0.019(2) 0.045(3) 0.0074(19) 0.019(2) 0.0088(19)
C39_1 0.031(2) 0.029(2) 0.047(3) 0.016(2) 0.019(2) 0.018(2)
C40_1 0.065(4) 0.056(3) 0.036(3) 0.018(2) 0.025(3) 0.032(3)
C41_1 0.067(4) 0.070(4) 0.035(3) 0.011(2) 0.023(3) 0.007(3)
C42_1 0.067(4) 0.070(4) 0.035(3) 0.011(2) 0.023(3) 0.007(3)
C41A_1 0.067(4) 0.070(4) 0.035(3) 0.011(2) 0.023(3) 0.007(3)
C42A_1 0.067(4) 0.070(4) 0.035(3) 0.011(2) 0.023(3) 0.007(3)
C43_1 0.029(2) 0.030(2) 0.051(3) 0.015(2) 0.024(2) 0.0141(19)
C44_1 0.031(3) 0.037(3) 0.068(4) 0.016(3) 0.025(3) 0.015(2)
C45_1 0.036(3) 0.030(2) 0.059(4) 0.011(2) 0.028(3) 0.016(2)
C51_1 0.0423(17) 0.0468(14) 0.0394(16) 0.0207(11) 0.0213(13) 0.0194(13)
C52_1 0.0423(17) 0.0468(14) 0.0394(16) 0.0207(11) 0.0213(13) 0.0194(13)
F1_1 0.0430(16) 0.0491(12) 0.0587(18) 0.0271(10) 0.0226(13) 0.0151(12)
C53_1 0.0423(17) 0.0468(14) 0.0394(16) 0.0207(11) 0.0213(13) 0.0194(13)
F2_1 0.0430(16) 0.0491(12) 0.0587(18) 0.0271(10) 0.0226(13) 0.0151(12)
C54_1 0.0423(17) 0.0468(14) 0.0394(16) 0.0207(11) 0.0213(13) 0.0194(13)
C55_1 0.0423(17) 0.0468(14) 0.0394(16) 0.0207(11) 0.0213(13) 0.0194(13)
F3_1 0.0430(16) 0.0491(12) 0.0587(18) 0.0271(10) 0.0226(13) 0.0151(12)
C56_1 0.0423(17) 0.0468(14) 0.0394(16) 0.0207(11) 0.0213(13) 0.0194(13)
F4_1 0.0430(16) 0.0491(12) 0.0587(18) 0.0271(10) 0.0226(13) 0.0151(12)
C57_1 0.057(5) 0.067(6) 0.092(7) 0.052(5) 0.023(5) 0.027(5)
C58_1 0.054(6) 0.074(7) 0.112(8) 0.045(6) 0.033(6) 0.030(6)
C59_1 0.056(7) 0.069(8) 0.152(10) 0.049(7) 0.036(7) 0.025(6)
C60_1 0.063(8) 0.078(9) 0.151(12) 0.065(9) 0.024(8) 0.020(7)
C51A_1 0.0423(17) 0.0468(14) 0.0394(16) 0.0207(11) 0.0213(13) 0.0194(13)
C52A_1 0.0423(17) 0.0468(14) 0.0394(16) 0.0207(11) 0.0213(13) 0.0194(13)
F1A_1 0.0430(16) 0.0491(12) 0.0587(18) 0.0271(10) 0.0226(13) 0.0151(12)
C53A_1 0.0423(17) 0.0468(14) 0.0394(16) 0.0207(11) 0.0213(13) 0.0194(13)
F2A_1 0.0430(16) 0.0491(12) 0.0587(18) 0.0271(10) 0.0226(13) 0.0151(12)
C54A_1 0.0423(17) 0.0468(14) 0.0394(16) 0.0207(11) 0.0213(13) 0.0194(13)
C55A_1 0.0423(17) 0.0468(14) 0.0394(16) 0.0207(11) 0.0213(13) 0.0194(13)
F3A_1 0.0430(16) 0.0491(12) 0.0587(18) 0.0271(10) 0.0226(13) 0.0151(12)
C56A_1 0.0423(17) 0.0468(14) 0.0394(16) 0.0207(11) 0.0213(13) 0.0194(13)
F4A_1 0.0430(16) 0.0491(12) 0.0587(18) 0.0271(10) 0.0226(13) 0.0151(12)
C57A_1 0.057(7) 0.078(7) 0.084(7) 0.045(6) 0.022(5) 0.035(6)
C58A_1 0.058(7) 0.075(7) 0.093(8) 0.049(6) 0.027(6) 0.034(6)
C59A_1 0.061(8) 0.073(7) 0.109(9) 0.054(7) 0.037(7) 0.033(6)
C60A_1 0.095(12) 0.067(11) 0.150(14) 0.054(10) 0.071(10) 0.038(10)
C61_1 0.029(2) 0.032(2) 0.027(2) 0.0054(18) 0.0140(19) 0.0085(18)
C62_1 0.029(2) 0.036(3) 0.036(3) 0.008(2) 0.014(2) 0.011(2)
C63_1 0.026(2) 0.049(3) 0.034(3) 0.000(2) 0.012(2) 0.007(2)
C64_1 0.034(3) 0.044(3) 0.039(3) -0.001(2) 0.018(2) 0.003(2)
C65_1 0.035(3) 0.041(3) 0.039(3) -0.001(2) 0.019(2) 0.007(2)
C66_1 0.027(2) 0.035(3) 0.035(3) 0.002(2) 0.012(2) 0.007(2)
C67_1 0.042(3) 0.067(4) 0.048(3) -0.012(3) 0.020(3) 0.005(3)
F5_1 0.110(4) 0.088(3) 0.043(2) -0.011(2) 0.005(2) 0.020(3)
F6_1 0.061(3) 0.090(3) 0.072(3) -0.024(2) 0.027(2) 0.018(2)
F7_1 0.078(3) 0.059(2) 0.083(3) -0.023(2) 0.037(3) -0.001(2)
S1_3 0.0365(7) 0.0304(6) 0.0450(8) 0.0143(6) 0.0138(6) 0.0141(5)
O1_3 0.033(2) 0.036(2) 0.063(3) 0.0188(18) 0.0201(19) 0.0130(16)
O2_3 0.044(2) 0.046(2) 0.056(2) 0.029(2) 0.016(2) 0.0222(19)
O3_3 0.086(4) 0.044(2) 0.049(3) 0.006(2) 0.017(2) 0.027(2)
C1_3 0.035(3) 0.042(3) 0.071(4) 0.029(3) 0.019(3) 0.014(2)
F1_3 0.062(2) 0.064(2) 0.088(3) 0.035(2) 0.045(2) 0.038(2)
F2_3 0.050(2) 0.052(2) 0.082(3) 0.042(2) 0.011(2) 0.0197(18)
F3_3 0.0295(19) 0.063(2) 0.133(4) 0.058(3) 0.019(2) 0.0118(17)
Pd1_2 0.0330(2) 0.0338(2) 0.0394(2) 0.00853(18) 0.01223(18) 0.01130(17)
P1_2 0.0287(6) 0.0237(6) 0.0329(7) 0.0074(5) 0.0134(5) 0.0084(5)
C1_2 0.031(2) 0.024(2) 0.037(2) 0.0080(18) 0.015(2) 0.0103(18)
C2_2 0.036(3) 0.040(3) 0.035(3) 0.006(2) 0.015(2) 0.009(2)
C3_2 0.044(3) 0.046(3) 0.038(3) 0.010(2) 0.020(2) 0.012(2)
C4_2 0.048(3) 0.046(3) 0.051(3) 0.022(2) 0.026(3) 0.018(3)
C5_2 0.047(3) 0.029(2) 0.050(3) 0.014(2) 0.024(2) 0.013(2)
C6_2 0.041(3) 0.029(2) 0.041(3) 0.012(2) 0.021(2) 0.015(2)
C7_2 0.033(3) 0.038(3) 0.050(3) 0.011(2) 0.020(2) 0.016(2)
C8_2 0.038(3) 0.042(3) 0.057(3) 0.015(2) 0.025(3) 0.017(2)
C9_2 0.053(3) 0.040(3) 0.052(3) 0.014(2) 0.031(3) 0.016(3)
C10_2 0.041(3) 0.044(3) 0.051(3) 0.016(2) 0.024(3) 0.016(2)
C11_2 0.032(2) 0.026(2) 0.037(3) 0.0102(19) 0.014(2) 0.0073(19)
C12_2 0.049(3) 0.029(2) 0.040(3) 0.008(2) 0.018(2) 0.016(2)
C13_2 0.049(3) 0.030(3) 0.048(3) 0.011(2) 0.017(3) 0.012(2)
C14_2 0.050(3) 0.037(3) 0.055(3) 0.014(2) 0.019(3) 0.018(2)
C15_2 0.037(3) 0.035(3) 0.049(3) 0.012(2) 0.013(2) 0.012(2)
C16_2 0.036(3) 0.036(3) 0.043(3) 0.015(2) 0.014(2) 0.013(2)
C17_2 0.032(3) 0.029(2) 0.045(3) 0.013(2) 0.013(2) 0.009(2)
C18_2 0.039(3) 0.042(3) 0.049(3) 0.017(2) 0.017(2) 0.011(2)
C19_2 0.041(3) 0.032(3) 0.055(3) 0.015(2) 0.013(3) 0.008(2)
C20_2 0.043(3) 0.037(3) 0.055(3) 0.020(2) 0.020(3) 0.011(2)
C21_2 0.027(2) 0.022(2) 0.032(2) 0.0091(17) 0.0123(18) 0.0071(17)
C22_2 0.029(2) 0.025(2) 0.040(3) 0.0122(19) 0.0147(19) 0.0108(18)
O1_2 0.0263(18) 0.0355(19) 0.042(2) 0.0041(16) 0.0072(16) 0.0127(15)
C23_2 0.034(3) 0.030(2) 0.035(3) 0.009(2) 0.011(2) 0.005(2)
C24_2 0.044(3) 0.028(2) 0.039(3) 0.007(2) 0.018(2) 0.012(2)
C25_2 0.041(3) 0.029(2) 0.044(3) 0.010(2) 0.023(2) 0.014(2)
C26_2 0.028(2) 0.023(2) 0.045(3) 0.0100(19) 0.018(2) 0.0083(18)
C27_2 0.033(3) 0.051(3) 0.056(4) 0.012(3) 0.007(3) 0.021(3)
C31_2 0.029(2) 0.025(2) 0.046(3) 0.0075(19) 0.015(2) 0.0108(18)
C32_2 0.029(2) 0.022(2) 0.040(2) 0.0021(18) 0.0152(19) 0.0097(17)
C33_2 0.029(2) 0.028(2) 0.040(3) 0.0016(19) 0.013(2) 0.0105(19)
C34_2 0.031(3) 0.030(3) 0.063(3) 0.009(2) 0.015(2) 0.010(2)
C35_2 0.031(3) 0.039(3) 0.064(3) 0.016(3) 0.018(2) 0.011(2)
C36_2 0.035(3) 0.030(2) 0.054(3) 0.013(2) 0.024(2) 0.015(2)
C37_2 0.025(2) 0.029(2) 0.040(3) 0.009(2) 0.012(2) 0.0073(18)
C38_2 0.030(3) 0.044(3) 0.043(3) 0.018(2) 0.014(2) 0.012(2)
C39_2 0.033(3) 0.024(2) 0.050(3) 0.003(2) 0.012(2) 0.005(2)
C40_2 0.031(3) 0.040(3) 0.067(4) 0.012(3) 0.010(3) 0.008(2)
C41_2 0.030(3) 0.068(5) 0.075(5) -0.001(4) 0.011(3) 0.011(3)
C42_2 0.053(4) 0.080(5) 0.065(4) -0.009(4) 0.008(4) 0.021(4)
C43_2 0.043(3) 0.033(3) 0.055(3) 0.015(2) 0.026(3) 0.013(2)
C44_2 0.053(4) 0.043(3) 0.064(4) 0.021(3) 0.039(3) 0.021(3)
C45_2 0.048(3) 0.034(3) 0.068(4) 0.019(3) 0.033(3) 0.013(2)
C51_2 0.023(2) 0.038(3) 0.038(2) 0.002(2) 0.007(2) 0.007(2)
C52_2 0.026(2) 0.036(2) 0.037(3) 0.008(2) 0.011(2) 0.009(2)
F1_2 0.0329(16) 0.0374(16) 0.0454(18) 0.0110(14) 0.0181(14) 0.0153(13)
C53_2 0.033(3) 0.047(3) 0.053(3) 0.017(2) 0.016(2) 0.014(2)
F2_2 0.054(2) 0.053(2) 0.070(2) 0.0307(18) 0.032(2) 0.0266(18)
C54_2 0.035(3) 0.065(3) 0.050(3) 0.021(3) 0.015(3) 0.012(3)
C55_2 0.030(3) 0.059(3) 0.040(3) 0.007(2) 0.011(2) 0.008(2)
F3_2 0.052(2) 0.092(3) 0.042(2) 0.013(2) 0.0189(18) 0.023(2)
C56_2 0.029(3) 0.048(3) 0.037(3) 0.000(2) 0.008(2) 0.009(2)
F4_2 0.048(2) 0.054(2) 0.049(2) -0.0028(16) 0.0209(17) 0.0191(17)
C57_2 0.083(5) 0.091(5) 0.066(5) 0.039(4) 0.031(4) 0.039(4)
C58_2 0.088(4) 0.090(4) 0.068(4) 0.033(3) 0.019(3) 0.027(3)
C59_2 0.088(4) 0.090(4) 0.068(4) 0.033(3) 0.019(3) 0.027(3)
C60_2 0.088(4) 0.090(4) 0.068(4) 0.033(3) 0.019(3) 0.027(3)
C58A_2 0.088(4) 0.090(4) 0.068(4) 0.033(3) 0.019(3) 0.027(3)
C59A_2 0.088(4) 0.090(4) 0.068(4) 0.033(3) 0.019(3) 0.027(3)
C60A_2 0.088(4) 0.090(4) 0.068(4) 0.033(3) 0.019(3) 0.027(3)
C61_2 0.038(6) 0.026(5) 0.045(5) 0.009(4) 0.012(4) 0.012(4)
C62_2 0.045(8) 0.033(6) 0.049(5) 0.011(4) 0.015(5) 0.010(6)
C63_2 0.053(8) 0.043(7) 0.045(6) 0.006(4) 0.014(5) 0.005(6)
C64_2 0.065(7) 0.049(6) 0.048(5) 0.007(4) 0.015(4) -0.009(5)
C65_2 0.052(7) 0.027(5) 0.056(5) 0.010(4) 0.018(4) 0.007(5)
C66_2 0.049(7) 0.028(6) 0.048(6) 0.007(4) 0.020(5) 0.012(6)
C67_2 0.075(6) 0.067(6) 0.074(6) -0.007(4) 0.015(5) -0.008(5)
F7_2 0.093(3) 0.074(2) 0.072(3) -0.014(2) 0.008(3) 0.002(2)
F6_2 0.093(3) 0.074(2) 0.072(3) -0.014(2) 0.008(3) 0.002(2)
F5_2 0.093(3) 0.074(2) 0.072(3) -0.014(2) 0.008(3) 0.002(2)
C61A_2 0.041(8) 0.029(6) 0.040(5) 0.009(4) 0.011(5) 0.006(6)
C62A_2 0.040(8) 0.037(7) 0.042(6) 0.013(5) 0.012(5) 0.010(6)
C63A_2 0.059(10) 0.050(9) 0.042(6) 0.003(5) 0.012(6) 0.004(8)
C64A_2 0.069(8) 0.053(7) 0.052(6) -0.002(5) 0.019(5) -0.013(6)
C65A_2 0.064(10) 0.046(10) 0.056(6) 0.004(6) 0.019(6) -0.011(9)
C66A_2 0.042(7) 0.027(7) 0.047(6) 0.010(5) 0.015(5) 0.010(6)
C67A_2 0.086(7) 0.064(7) 0.071(6) -0.014(5) 0.012(5) -0.010(5)
F5A_2 0.093(3) 0.074(2) 0.072(3) -0.014(2) 0.008(3) 0.002(2)
F6A_2 0.093(3) 0.074(2) 0.072(3) -0.014(2) 0.008(3) 0.002(2)
F7A_2 0.093(3) 0.074(2) 0.072(3) -0.014(2) 0.008(3) 0.002(2)
S1_4 0.036(3) 0.037(3) 0.030(3) 0.005(2) 0.012(2) 0.011(2)
C1_4 0.060(4) 0.044(4) 0.053(4) 0.014(3) 0.033(4) 0.019(4)
O1_4 0.048(6) 0.035(4) 0.045(5) 0.005(4) -0.003(4) 0.017(4)
O2_4 0.042(5) 0.065(8) 0.041(4) 0.013(4) 0.015(3) 0.004(5)
O3_4 0.056(5) 0.060(5) 0.060(8) 0.014(5) 0.024(5) 0.035(5)
F1_4 0.087(7) 0.046(4) 0.092(8) 0.011(4) 0.060(6) 0.012(4)
F2_4 0.100(6) 0.098(8) 0.060(4) 0.037(4) 0.045(4) 0.036(5)
F3_4 0.054(4) 0.065(4) 0.069(6) 0.011(4) 0.034(4) 0.025(3)
S1A_4 0.035(4) 0.036(5) 0.041(5) 0.009(4) 0.014(3) 0.009(3)
O1A_4 0.037(7) 0.036(6) 0.044(6) 0.009(5) -0.002(5) 0.013(5)
O2A_4 0.045(8) 0.036(7) 0.043(6) 0.007(5) 0.005(5) 0.009(5)
O3A_4 0.051(7) 0.055(7) 0.050(9) 0.017(7) 0.027(7) 0.026(6)
C1A_4 0.057(5) 0.043(5) 0.055(5) 0.013(4) 0.032(4) 0.016(4)
F1A_4 0.057(7) 0.038(5) 0.057(6) 0.020(4) 0.029(5) 0.008(4)
F2A_4 0.080(8) 0.064(6) 0.095(9) 0.018(7) 0.058(7) 0.031(6)
F3A_4 0.105(8) 0.070(8) 0.061(6) 0.032(5) 0.043(5) 0.038(6)
C1S 0.050(4) 0.066(4) 0.051(4) 0.011(3) 0.013(3) 0.027(3)
C2S 0.053(3) 0.060(4) 0.050(3) 0.014(3) 0.020(3) 0.029(3)
C3S 0.054(4) 0.060(4) 0.053(4) 0.024(3) 0.019(3) 0.020(3)
C4S 0.060(4) 0.076(4) 0.077(4) 0.043(3) 0.036(4) 0.030(3)
C5S 0.089(5) 0.075(4) 0.071(4) 0.034(3) 0.047(4) 0.044(4)
C6S 0.086(5) 0.064(4) 0.059(4) 0.018(3) 0.032(4) 0.038(4)

loop_
_atom_type_symbol
_atom_type_description
_atom_type_scat_dispersion_real
_atom_type_scat_dispersion_imag
_atom_type_scat_source
C C 0.0033 0.0016 'International Tables Vol C Tables 4.2.6.8 and 6.1.1.4'
H H 0.0000 0.0000 'International Tables Vol C Tables 4.2.6.8 and 6.1.1.4'
O O 0.0106 0.0060 'International Tables Vol C Tables 4.2.6.8 and 6.1.1.4'
F F 0.0171 0.0103 'International Tables Vol C Tables 4.2.6.8 and 6.1.1.4'
P P 0.1023 0.0942 'International Tables Vol C Tables 4.2.6.8 and 6.1.1.4'
S S 0.1246 0.1234 'International Tables Vol C Tables 4.2.6.8 and 6.1.1.4'
Pd Pd -0.9988 1.0072 'International Tables Vol C Tables 4.2.6.8 and 6.1.1.4'

loop_
_geom_angle_atom_site_label_1
_geom_angle_atom_site_label_2
_geom_angle_atom_site_label_3
_geom_angle
C61_1 Pd1_1 C31_1 163.34(19)
C61_1 Pd1_1 P1_1 101.00(15)
C31_1 Pd1_1 P1_1 88.01(13)
C61_1 Pd1_1 C36_1 128.14(19)
C31_1 Pd1_1 C36_1 35.20(16)
P1_1 Pd1_1 C36_1 106.46(13)
C61_1 Pd1_1 C32_1 150.89(19)
C31_1 Pd1_1 C32_1 34.66(16)
P1_1 Pd1_1 C32_1 102.18(12)
C36_1 Pd1_1 C32_1 60.21(16)
C61_1 Pd1_1 C35_1 106.03(19)
C31_1 Pd1_1 C35_1 59.05(17)
P1_1 Pd1_1 C35_1 137.45(14)
C36_1 Pd1_1 C35_1 31.46(18)
C32_1 Pd1_1 C35_1 66.80(16)
C21_1 P1_1 C11_1 108.6(2)
C21_1 P1_1 C1_1 109.65(19)
C11_1 P1_1 C1_1 112.9(2)
C21_1 P1_1 Pd1_1 99.13(15)
C11_1 P1_1 Pd1_1 112.25(16)
C1_1 P1_1 Pd1_1 113.30(16)
C2_1 C1_1 C7_1 109.1(4)
C2_1 C1_1 C6_1 107.6(4)
C7_1 C1_1 C6_1 108.4(4)
C2_1 C1_1 P1_1 107.2(3)
C7_1 C1_1 P1_1 116.7(3)
C6_1 C1_1 P1_1 107.5(3)
C3_1 C2_1 C1_1 111.0(4)
C3_1 C2_1 H2A_1 109.4
C1_1 C2_1 H2A_1 109.4
C3_1 C2_1 H2B_1 109.4
C1_1 C2_1 H2B_1 109.4
H2A_1 C2_1 H2B_1 108.0
C9_1 C3_1 C4_1 110.2(4)
C9_1 C3_1 C2_1 108.6(4)
C4_1 C3_1 C2_1 110.2(4)
C9_1 C3_1 H3_1 109.3
C4_1 C3_1 H3_1 109.3
C2_1 C3_1 H3_1 109.3
C3_1 C4_1 C5_1 109.1(4)
C3_1 C4_1 H4A_1 109.9
C5_1 C4_1 H4A_1 109.9
C3_1 C4_1 H4B_1 109.9
C5_1 C4_1 H4B_1 109.9
H4A_1 C4_1 H4B_1 108.3
C10_1 C5_1 C6_1 110.0(4)
C10_1 C5_1 C4_1 109.2(4)
C6_1 C5_1 C4_1 108.5(4)
C10_1 C5_1 H5_1 109.7
C6_1 C5_1 H5_1 109.7
C4_1 C5_1 H5_1 109.7
C5_1 C6_1 C1_1 110.7(4)
C5_1 C6_1 H6A_1 109.5
C1_1 C6_1 H6A_1 109.5
C5_1 C6_1 H6B_1 109.5
C1_1 C6_1 H6B_1 109.5
H6A_1 C6_1 H6B_1 108.1
C8_1 C7_1 C1_1 109.6(4)
C8_1 C7_1 H7A_1 109.7
C1_1 C7_1 H7A_1 109.7
C8_1 C7_1 H7B_1 109.7
C1_1 C7_1 H7B_1 109.7
H7A_1 C7_1 H7B_1 108.2
C10_1 C8_1 C7_1 109.6(4)
C10_1 C8_1 C9_1 109.3(4)
C7_1 C8_1 C9_1 109.8(4)
C10_1 C8_1 H8_1 109.4
C7_1 C8_1 H8_1 109.4
C9_1 C8_1 H8_1 109.4
C3_1 C9_1 C8_1 109.3(4)
C3_1 C9_1 H9A_1 109.8
C8_1 C9_1 H9A_1 109.8
C3_1 C9_1 H9B_1 109.8
C8_1 C9_1 H9B_1 109.8
H9A_1 C9_1 H9B_1 108.3
C5_1 C10_1 C8_1 109.9(4)
C5_1 C10_1 H10A_1 109.7
C8_1 C10_1 H10A_1 109.7
C5_1 C10_1 H10B_1 109.7
C8_1 C10_1 H10B_1 109.7
H10A_1 C10_1 H10B_1 108.2
C12_1 C11_1 C16_1 109.3(4)
C12_1 C11_1 C17_1 109.4(4)
C16_1 C11_1 C17_1 107.6(4)
C12_1 C11_1 P1_1 109.0(3)
C16_1 C11_1 P1_1 105.9(3)
C17_1 C11_1 P1_1 115.6(3)
C13_1 C12_1 C11_1 109.9(4)
C13_1 C12_1 H12A_1 109.7
C11_1 C12_1 H12A_1 109.7
C13_1 C12_1 H12B_1 109.7
C11_1 C12_1 H12B_1 109.7
H12A_1 C12_1 H12B_1 108.2
C19_1 C13_1 C14_1 110.2(5)
C19_1 C13_1 C12_1 109.5(4)
C14_1 C13_1 C12_1 109.2(4)
C19_1 C13_1 H13_1 109.3
C14_1 C13_1 H13_1 109.3
C12_1 C13_1 H13_1 109.3
C13_1 C14_1 C15_1 109.4(4)
C13_1 C14_1 H14A_1 109.8
C15_1 C14_1 H14A_1 109.8
C13_1 C14_1 H14B_1 109.8
C15_1 C14_1 H14B_1 109.8
H14A_1 C14_1 H14B_1 108.2
C20_1 C15_1 C14_1 110.7(5)
C20_1 C15_1 C16_1 109.0(4)
C14_1 C15_1 C16_1 109.1(4)
C20_1 C15_1 H15_1 109.3
C14_1 C15_1 H15_1 109.3
C16_1 C15_1 H15_1 109.3
C15_1 C16_1 C11_1 110.0(4)
C15_1 C16_1 H16A_1 109.7
C11_1 C16_1 H16A_1 109.7
C15_1 C16_1 H16B_1 109.7
C11_1 C16_1 H16B_1 109.7
H16A_1 C16_1 H16B_1 108.2
C18_1 C17_1 C11_1 109.4(4)
C18_1 C17_1 H17A_1 109.8
C11_1 C17_1 H17A_1 109.8
C18_1 C17_1 H17B_1 109.8
C11_1 C17_1 H17B_1 109.8
H17A_1 C17_1 H17B_1 108.2
C20_1 C18_1 C19_1 109.4(5)
C20_1 C18_1 C17_1 109.6(4)
C19_1 C18_1 C17_1 110.2(4)
C20_1 C18_1 H18_1 109.2
C19_1 C18_1 H18_1 109.2
C17_1 C18_1 H18_1 109.2
C13_1 C19_1 C18_1 109.4(4)
C13_1 C19_1 H19A_1 109.8
C18_1 C19_1 H19A_1 109.8
C13_1 C19_1 H19B_1 109.8
C18_1 C19_1 H19B_1 109.8
H19A_1 C19_1 H19B_1 108.2
C15_1 C20_1 C18_1 109.2(4)
C15_1 C20_1 H20A_1 109.8
C18_1 C20_1 H20A_1 109.8
C15_1 C20_1 H20B_1 109.8
C18_1 C20_1 H20B_1 109.8
H20A_1 C20_1 H20B_1 108.3
C22_1 C21_1 C26_1 117.1(4)
C22_1 C21_1 P1_1 122.4(3)
C26_1 C21_1 P1_1 120.4(4)
O1_1 C22_1 C23_1 122.6(4)
O1_1 C22_1 C21_1 115.5(4)
C23_1 C22_1 C21_1 121.9(4)
C22_1 O1_1 C27_1 118.1(4)
O1_1 C27_1 H27A_1 109.5
O1_1 C27_1 H27B_1 109.5
H27A_1 C27_1 H27B_1 109.5
O1_1 C27_1 H27C_1 109.5
H27A_1 C27_1 H27C_1 109.5
H27B_1 C27_1 H27C_1 109.5
C24_1 C23_1 C22_1 119.4(5)
C24_1 C23_1 H23_1 120.3
C22_1 C23_1 H23_1 120.3
C25_1 C24_1 C23_1 120.2(5)
C25_1 C24_1 H24_1 119.9
C23_1 C24_1 H24_1 119.9
C24_1 C25_1 C26_1 120.9(5)
C24_1 C25_1 H25_1 119.5
C26_1 C25_1 H25_1 119.5
C25_1 C26_1 C21_1 120.0(4)
C25_1 C26_1 C31_1 118.4(4)
C21_1 C26_1 C31_1 121.6(4)
C32_1 C31_1 C36_1 119.7(4)
C32_1 C31_1 C26_1 120.4(4)
C36_1 C31_1 C26_1 119.9(4)
C32_1 C31_1 Pd1_1 81.3(3)
C36_1 C31_1 Pd1_1 80.3(3)
C26_1 C31_1 Pd1_1 110.5(3)
C33_1 C32_1 C31_1 119.0(4)
C33_1 C32_1 C37_1 123.5(4)
C31_1 C32_1 C37_1 117.0(4)
C33_1 C32_1 Pd1_1 81.5(3)
C31_1 C32_1 Pd1_1 64.0(2)
C37_1 C32_1 Pd1_1 130.8(3)
C32_1 C33_1 C34_1 120.4(5)
C32_1 C33_1 C51A_1 122.6(9)
C34_1 C33_1 C51A_1 116.9(9)
C32_1 C33_1 C51_1 119.6(7)
C34_1 C33_1 C51_1 120.0(8)
C35_1 C34_1 C33_1 118.7(5)
C35_1 C34_1 C40_1 120.9(5)
C33_1 C34_1 C40_1 120.1(5)
C36_1 C35_1 C34_1 123.2(5)
C36_1 C35_1 Pd1_1 68.4(3)
C34_1 C35_1 Pd1_1 78.1(3)
C36_1 C35_1 H35_1 118.4
C34_1 C35_1 H35_1 118.4
Pd1_1 C35_1 H35_1 127.1
C35_1 C36_1 C31_1 117.8(5)
C35_1 C36_1 C43_1 121.6(5)
C31_1 C36_1 C43_1 120.6(5)
C35_1 C36_1 Pd1_1 80.1(3)
C31_1 C36_1 Pd1_1 64.5(3)
C43_1 C36_1 Pd1_1 126.8(3)
C32_1 C37_1 C38_1 108.6(4)
C32_1 C37_1 C39_1 119.7(4)
C38_1 C37_1 C39_1 108.8(4)
C32_1 C37_1 H37_1 106.3
C38_1 C37_1 H37_1 106.3
C39_1 C37_1 H37_1 106.3
C37_1 C38_1 H38A_1 109.5
C37_1 C38_1 H38B_1 109.5
H38A_1 C38_1 H38B_1 109.5
C37_1 C38_1 H38C_1 109.5
H38A_1 C38_1 H38C_1 109.5
H38B_1 C38_1 H38C_1 109.5
C37_1 C39_1 H39A_1 109.5
C37_1 C39_1 H39B_1 109.5
H39A_1 C39_1 H39B_1 109.5
C37_1 C39_1 H39C_1 109.5
H39A_1 C39_1 H39C_1 109.5
H39B_1 C39_1 H39C_1 109.5
C41A_1 C40_1 C34_1 120.6(18)
C42_1 C40_1 C34_1 110.7(6)
C41A_1 C40_1 C42A_1 111.6(17)
C34_1 C40_1 C42A_1 116(2)
C42_1 C40_1 C41_1 110.3(6)
C34_1 C40_1 C41_1 111.3(6)
C42_1 C40_1 H40_1 108.2
C34_1 C40_1 H40_1 108.2
C41_1 C40_1 H40_1 108.2
C41A_1 C40_1 H40A_1 101.6
C34_1 C40_1 H40A_1 101.6
C42A_1 C40_1 H40A_1 101.6
C40_1 C41_1 H41A_1 109.5
C40_1 C41_1 H41B_1 109.5
H41A_1 C41_1 H41B_1 109.5
C40_1 C41_1 H41C_1 109.5
H41A_1 C41_1 H41C_1 109.5
H41B_1 C41_1 H41C_1 109.5
C40_1 C42_1 H42A_1 109.5
C40_1 C42_1 H42B_1 109.5
H42A_1 C42_1 H42B_1 109.5
C40_1 C42_1 H42C_1 109.5
H42A_1 C42_1 H42C_1 109.5
H42B_1 C42_1 H42C_1 109.5
C40_1 C41A_1 H41D_1 109.5
C40_1 C41A_1 H41E_1 109.5
H41D_1 C41A_1 H41E_1 109.5
C40_1 C41A_1 H41F_1 109.5
H41D_1 C41A_1 H41F_1 109.5
H41E_1 C41A_1 H41F_1 109.5
C40_1 C42A_1 H42D_1 109.5
C40_1 C42A_1 H42E_1 109.5
H42D_1 C42A_1 H42E_1 109.5
C40_1 C42A_1 H42F_1 109.5
H42D_1 C42A_1 H42F_1 109.5
H42E_1 C42A_1 H42F_1 109.5
C36_1 C43_1 C45_1 114.0(5)
C36_1 C43_1 C44_1 107.9(4)
C45_1 C43_1 C44_1 109.2(4)
C36_1 C43_1 H43_1 108.5
C45_1 C43_1 H43_1 108.5
C44_1 C43_1 H43_1 108.5
C43_1 C44_1 H44A_1 109.5
C43_1 C44_1 H44B_1 109.5
H44A_1 C44_1 H44B_1 109.5
C43_1 C44_1 H44C_1 109.5
H44A_1 C44_1 H44C_1 109.5
H44B_1 C44_1 H44C_1 109.5
C43_1 C45_1 H45A_1 109.5
C43_1 C45_1 H45B_1 109.5
H45A_1 C45_1 H45B_1 109.5
C43_1 C45_1 H45C_1 109.5
H45A_1 C45_1 H45C_1 109.5
H45B_1 C45_1 H45C_1 109.5
C52_1 C51_1 C56_1 116.6(7)
C52_1 C51_1 C33_1 121.4(9)
C56_1 C51_1 C33_1 122.0(9)
F1_1 C52_1 C53_1 118.5(9)
F1_1 C52_1 C51_1 119.3(9)
C53_1 C52_1 C51_1 122.2(7)
F2_1 C53_1 C54_1 121.1(8)
F2_1 C53_1 C52_1 117.7(8)
C54_1 C53_1 C52_1 121.1(7)
C53_1 C54_1 C55_1 117.0(7)
C53_1 C54_1 C57_1 122.0(9)
C55_1 C54_1 C57_1 120.4(9)
F3_1 C55_1 C56_1 118.0(8)
F3_1 C55_1 C54_1 119.7(8)
C56_1 C55_1 C54_1 122.2(7)
F4_1 C56_1 C55_1 118.4(9)
F4_1 C56_1 C51_1 120.7(9)
C55_1 C56_1 C51_1 120.7(7)
C58_1 C57_1 C54_1 111.3(11)
C58_1 C57_1 H57A_1 109.4
C54_1 C57_1 H57A_1 109.4
C58_1 C57_1 H57B_1 109.4
C54_1 C57_1 H57B_1 109.4
H57A_1 C57_1 H57B_1 108.0
C59_1 C58_1 C57_1 118.1(14)
C59_1 C58_1 H58A_1 107.8
C57_1 C58_1 H58A_1 107.8
C59_1 C58_1 H58B_1 107.8
C57_1 C58_1 H58B_1 107.8
H58A_1 C58_1 H58B_1 107.1
C58_1 C59_1 C60_1 111.4(13)
C58_1 C59_1 H59A_1 109.3
C60_1 C59_1 H59A_1 109.3
C58_1 C59_1 H59B_1 109.3
C60_1 C59_1 H59B_1 109.3
H59A_1 C59_1 H59B_1 108.0
C59_1 C60_1 H60A_1 109.5
C59_1 C60_1 H60B_1 109.5
H60A_1 C60_1 H60B_1 109.5
C59_1 C60_1 H60C_1 109.5
H60A_1 C60_1 H60C_1 109.5
H60B_1 C60_1 H60C_1 109.5
C56A_1 C51A_1 C52A_1 117.5(8)
C56A_1 C51A_1 C33_1 121.8(11)
C52A_1 C51A_1 C33_1 120.5(11)
F1A_1 C52A_1 C53A_1 118.4(12)
F1A_1 C52A_1 C51A_1 120.4(12)
C53A_1 C52A_1 C51A_1 121.2(8)
F2A_1 C53A_1 C52A_1 118.2(10)
F2A_1 C53A_1 C54A_1 120.7(10)
C52A_1 C53A_1 C54A_1 121.1(8)
C53A_1 C54A_1 C55A_1 118.0(8)
C53A_1 C54A_1 C57A_1 122.1(11)
C55A_1 C54A_1 C57A_1 119.8(11)
F3A_1 C55A_1 C56A_1 117.4(10)
F3A_1 C55A_1 C54A_1 121.6(9)
C56A_1 C55A_1 C54A_1 121.0(8)
F4A_1 C56A_1 C55A_1 120.0(12)
F4A_1 C56A_1 C51A_1 119.0(12)
C55A_1 C56A_1 C51A_1 121.0(8)
C58A_1 C57A_1 C54A_1 112.7(14)
C58A_1 C57A_1 H57C_1 109.1
C54A_1 C57A_1 H57C_1 109.1
C58A_1 C57A_1 H57D_1 109.1
C54A_1 C57A_1 H57D_1 109.1
H57C_1 C57A_1 H57D_1 107.8
C59A_1 C58A_1 C57A_1 108.8(15)
C59A_1 C58A_1 H58C_1 109.9
C57A_1 C58A_1 H58C_1 109.9
C59A_1 C58A_1 H58D_1 109.9
C57A_1 C58A_1 H58D_1 109.9
H58C_1 C58A_1 H58D_1 108.3
C58A_1 C59A_1 C60A_1 112.5(16)
C58A_1 C59A_1 H59C_1 109.1
C60A_1 C59A_1 H59C_1 109.1
C58A_1 C59A_1 H59D_1 109.1
C60A_1 C59A_1 H59D_1 109.1
H59C_1 C59A_1 H59D_1 107.8
C59A_1 C60A_1 H60D_1 109.5
C59A_1 C60A_1 H60E_1 109.5
H60D_1 C60A_1 H60E_1 109.5
C59A_1 C60A_1 H60F_1 109.5
H60D_1 C60A_1 H60F_1 109.5
H60E_1 C60A_1 H60F_1 109.5
C62_1 C61_1 C66_1 117.9(5)
C62_1 C61_1 Pd1_1 126.2(4)
C66_1 C61_1 Pd1_1 114.0(4)
C63_1 C62_1 C61_1 120.6(5)
C63_1 C62_1 H62_1 119.7
C61_1 C62_1 H62_1 119.7
C64_1 C63_1 C62_1 120.7(5)
C64_1 C63_1 H63_1 119.6
C62_1 C63_1 H63_1 119.6
C63_1 C64_1 C65_1 120.0(5)
C63_1 C64_1 C67_1 120.3(6)
C65_1 C64_1 C67_1 119.6(6)
C64_1 C65_1 C66_1 118.8(5)
C64_1 C65_1 H65_1 120.6
C66_1 C65_1 H65_1 120.6
C65_1 C66_1 C61_1 121.9(5)
C65_1 C66_1 H66_1 119.1
C61_1 C66_1 H66_1 119.1
F7_1 C67_1 F5_1 106.1(6)
F7_1 C67_1 F6_1 104.8(7)
F5_1 C67_1 F6_1 108.1(6)
F7_1 C67_1 C64_1 112.8(6)
F5_1 C67_1 C64_1 111.4(7)
F6_1 C67_1 C64_1 113.1(6)
O1_3 S1_3 O2_3 114.7(3)
O1_3 S1_3 O3_3 115.2(3)
O2_3 S1_3 O3_3 115.1(3)
O1_3 S1_3 C1_3 102.3(3)
O2_3 S1_3 C1_3 102.1(3)
O3_3 S1_3 C1_3 104.8(3)
F3_3 C1_3 F2_3 107.2(5)
F3_3 C1_3 F1_3 108.1(6)
F2_3 C1_3 F1_3 106.8(5)
F3_3 C1_3 S1_3 112.2(4)
F2_3 C1_3 S1_3 111.8(5)
F1_3 C1_3 S1_3 110.5(4)
C61A_2 Pd1_2 C31_2 162.4(10)
C61_2 Pd1_2 C31_2 163.8(8)
C61A_2 Pd1_2 P1_2 103.5(13)
C61_2 Pd1_2 P1_2 101.5(10)
C31_2 Pd1_2 P1_2 88.42(14)
C61A_2 Pd1_2 C32_2 147.4(12)
C61_2 Pd1_2 C32_2 148.8(9)
C31_2 Pd1_2 C32_2 34.89(19)
P1_2 Pd1_2 C32_2 103.44(12)
C61A_2 Pd1_2 C36_2 127.9(9)
C61_2 Pd1_2 C36_2 129.1(8)
C31_2 Pd1_2 C36_2 34.77(18)
P1_2 Pd1_2 C36_2 105.47(14)
C32_2 Pd1_2 C36_2 60.26(17)
C21_2 P1_2 C11_2 108.2(2)
C21_2 P1_2 C1_2 109.4(2)
C11_2 P1_2 C1_2 114.0(2)
C21_2 P1_2 Pd1_2 98.73(16)
C11_2 P1_2 Pd1_2 111.76(17)
C1_2 P1_2 Pd1_2 113.53(17)
C6_2 C1_2 C2_2 109.1(4)
C6_2 C1_2 C7_2 108.3(4)
C2_2 C1_2 C7_2 108.0(4)
C6_2 C1_2 P1_2 108.7(3)
C2_2 C1_2 P1_2 107.1(4)
C7_2 C1_2 P1_2 115.5(4)
C1_2 C2_2 C3_2 110.5(5)
C1_2 C2_2 H2A_2 109.5
C3_2 C2_2 H2A_2 109.5
C1_2 C2_2 H2B_2 109.5
C3_2 C2_2 H2B_2 109.5
H2A_2 C2_2 H2B_2 108.1
C9_2 C3_2 C2_2 110.0(5)
C9_2 C3_2 C4_2 108.2(5)
C2_2 C3_2 C4_2 108.4(5)
C9_2 C3_2 H3_2 110.1
C2_2 C3_2 H3_2 110.1
C4_2 C3_2 H3_2 110.1
C5_2 C4_2 C3_2 109.7(5)
C5_2 C4_2 H4A_2 109.7
C3_2 C4_2 H4A_2 109.7
C5_2 C4_2 H4B_2 109.7
C3_2 C4_2 H4B_2 109.7
H4A_2 C4_2 H4B_2 108.2
C4_2 C5_2 C10_2 111.5(5)
C4_2 C5_2 C6_2 109.1(5)
C10_2 C5_2 C6_2 107.3(5)
C4_2 C5_2 H5_2 109.7
C10_2 C5_2 H5_2 109.7
C6_2 C5_2 H5_2 109.7
C1_2 C6_2 C5_2 111.1(4)
C1_2 C6_2 H6A_2 109.4
C5_2 C6_2 H6A_2 109.4
C1_2 C6_2 H6B_2 109.4
C5_2 C6_2 H6B_2 109.4
H6A_2 C6_2 H6B_2 108.0
C8_2 C7_2 C1_2 110.3(5)
C8_2 C7_2 H7A_2 109.6
C1_2 C7_2 H7A_2 109.6
C8_2 C7_2 H7B_2 109.6
C1_2 C7_2 H7B_2 109.6
H7A_2 C7_2 H7B_2 108.1
C7_2 C8_2 C9_2 110.0(5)
C7_2 C8_2 C10_2 109.2(5)
C9_2 C8_2 C10_2 109.2(5)
C7_2 C8_2 H8_2 109.5
C9_2 C8_2 H8_2 109.5
C10_2 C8_2 H8_2 109.5
C8_2 C9_2 C3_2 110.5(5)
C8_2 C9_2 H9A_2 109.5
C3_2 C9_2 H9A_2 109.5
C8_2 C9_2 H9B_2 109.5
C3_2 C9_2 H9B_2 109.5
H9A_2 C9_2 H9B_2 108.1
C5_2 C10_2 C8_2 110.0(5)
C5_2 C10_2 H10A_2 109.7
C8_2 C10_2 H10A_2 109.7
C5_2 C10_2 H10B_2 109.7
C8_2 C10_2 H10B_2 109.7
H10A_2 C10_2 H10B_2 108.2
C12_2 C11_2 C16_2 110.9(5)
C12_2 C11_2 C17_2 107.9(4)
C16_2 C11_2 C17_2 107.0(4)
C12_2 C11_2 P1_2 109.5(4)
C16_2 C11_2 P1_2 115.6(4)
C17_2 C11_2 P1_2 105.6(3)
C11_2 C12_2 C13_2 110.3(5)
C11_2 C12_2 H12A_2 109.6
C13_2 C12_2 H12A_2 109.6
C11_2 C12_2 H12B_2 109.6
C13_2 C12_2 H12B_2 109.6
H12A_2 C12_2 H12B_2 108.1
C19_2 C13_2 C14_2 109.0(5)
C19_2 C13_2 C12_2 108.4(5)
C14_2 C13_2 C12_2 109.1(5)
C19_2 C13_2 H13_2 110.1
C14_2 C13_2 H13_2 110.1
C12_2 C13_2 H13_2 110.1
C15_2 C14_2 C13_2 110.2(5)
C15_2 C14_2 H14A_2 109.6
C13_2 C14_2 H14A_2 109.6
C15_2 C14_2 H14B_2 109.6
C13_2 C14_2 H14B_2 109.6
H14A_2 C14_2 H14B_2 108.1
C14_2 C15_2 C20_2 110.4(5)
C14_2 C15_2 C16_2 109.6(5)
C20_2 C15_2 C16_2 109.0(5)
C14_2 C15_2 H15_2 109.3
C20_2 C15_2 H15_2 109.3
C16_2 C15_2 H15_2 109.3
C11_2 C16_2 C15_2 109.0(4)
C11_2 C16_2 H16A_2 109.9
C15_2 C16_2 H16A_2 109.9
C11_2 C16_2 H16B_2 109.9
C15_2 C16_2 H16B_2 109.9
H16A_2 C16_2 H16B_2 108.3
C18_2 C17_2 C11_2 111.4(5)
C18_2 C17_2 H17A_2 109.3
C11_2 C17_2 H17A_2 109.3
C18_2 C17_2 H17B_2 109.3
C11_2 C17_2 H17B_2 109.3
H17A_2 C17_2 H17B_2 108.0
C20_2 C18_2 C19_2 110.2(5)
C20_2 C18_2 C17_2 107.7(5)
C19_2 C18_2 C17_2 109.2(5)
C20_2 C18_2 H18_2 109.9
C19_2 C18_2 H18_2 109.9
C17_2 C18_2 H18_2 109.9
C18_2 C19_2 C13_2 110.6(5)
C18_2 C19_2 H19A_2 109.5
C13_2 C19_2 H19A_2 109.5
C18_2 C19_2 H19B_2 109.5
C13_2 C19_2 H19B_2 109.5
H19A_2 C19_2 H19B_2 108.1
C18_2 C20_2 C15_2 110.6(5)
C18_2 C20_2 H20A_2 109.5
C15_2 C20_2 H20A_2 109.5
C18_2 C20_2 H20B_2 109.5
C15_2 C20_2 H20B_2 109.5
H20A_2 C20_2 H20B_2 108.1
C22_2 C21_2 C26_2 116.8(4)
C22_2 C21_2 P1_2 123.2(4)
C26_2 C21_2 P1_2 120.0(4)
O1_2 C22_2 C23_2 122.4(5)
O1_2 C22_2 C21_2 115.5(4)
C23_2 C22_2 C21_2 122.1(5)
C22_2 O1_2 C27_2 117.8(4)
C24_2 C23_2 C22_2 119.1(5)
C24_2 C23_2 H23_2 120.4
C22_2 C23_2 H23_2 120.4
C25_2 C24_2 C23_2 120.7(5)
C25_2 C24_2 H24_2 119.7
C23_2 C24_2 H24_2 119.7
C24_2 C25_2 C26_2 121.1(5)
C24_2 C25_2 H25_2 119.4
C26_2 C25_2 H25_2 119.4
C25_2 C26_2 C21_2 120.0(5)
C25_2 C26_2 C31_2 117.9(5)
C21_2 C26_2 C31_2 122.0(5)
O1_2 C27_2 H27A_2 109.5
O1_2 C27_2 H27B_2 109.5
H27A_2 C27_2 H27B_2 109.5
O1_2 C27_2 H27C_2 109.5
H27A_2 C27_2 H27C_2 109.5
H27B_2 C27_2 H27C_2 109.5
C36_2 C31_2 C32_2 121.3(5)
C36_2 C31_2 C26_2 119.7(5)
C32_2 C31_2 C26_2 118.7(5)
C36_2 C31_2 Pd1_2 82.8(3)
C32_2 C31_2 Pd1_2 82.6(3)
C26_2 C31_2 Pd1_2 110.6(3)
C33_2 C32_2 C31_2 117.9(5)
C33_2 C32_2 C37_2 123.8(5)
C31_2 C32_2 C37_2 117.9(5)
C33_2 C32_2 Pd1_2 84.6(3)
C31_2 C32_2 Pd1_2 62.5(3)
C37_2 C32_2 Pd1_2 127.4(3)
C32_2 C33_2 C34_2 120.8(5)
C32_2 C33_2 C51_2 121.0(5)
C34_2 C33_2 C51_2 118.1(5)
C35_2 C34_2 C33_2 118.3(5)
C35_2 C34_2 C40_2 120.2(5)
C33_2 C34_2 C40_2 121.2(6)
C36_2 C35_2 C34_2 123.6(5)
C36_2 C35_2 H35_2 118.2
C34_2 C35_2 H35_2 118.2
C35_2 C36_2 C31_2 116.4(5)
C35_2 C36_2 C43_2 121.2(5)
C31_2 C36_2 C43_2 122.5(5)
C35_2 C36_2 Pd1_2 80.4(4)
C31_2 C36_2 Pd1_2 62.4(3)
C43_2 C36_2 Pd1_2 127.7(4)
C32_2 C37_2 C38_2 118.5(4)
C32_2 C37_2 C39_2 109.5(4)
C38_2 C37_2 C39_2 109.7(5)
C32_2 C37_2 H37_2 106.1
C38_2 C37_2 H37_2 106.1
C39_2 C37_2 H37_2 106.1
C37_2 C38_2 H38A_2 109.5
C37_2 C38_2 H38B_2 109.5
H38A_2 C38_2 H38B_2 109.5
C37_2 C38_2 H38C_2 109.5
H38A_2 C38_2 H38C_2 109.5
H38B_2 C38_2 H38C_2 109.5
C37_2 C39_2 H39A_2 109.5
C37_2 C39_2 H39B_2 109.5
H39A_2 C39_2 H39B_2 109.5
C37_2 C39_2 H39C_2 109.5
H39A_2 C39_2 H39C_2 109.5
H39B_2 C39_2 H39C_2 109.5
C42_2 C40_2 C34_2 111.1(6)
C42_2 C40_2 C41_2 110.0(6)
C34_2 C40_2 C41_2 112.3(6)
C42_2 C40_2 H40_2 107.7
C34_2 C40_2 H40_2 107.7
C41_2 C40_2 H40_2 107.7
C40_2 C41_2 H41A_2 109.5
C40_2 C41_2 H41B_2 109.5
H41A_2 C41_2 H41B_2 109.5
C40_2 C41_2 H41C_2 109.5
H41A_2 C41_2 H41C_2 109.5
H41B_2 C41_2 H41C_2 109.5
C40_2 C42_2 H42A_2 109.5
C40_2 C42_2 H42B_2 109.5
H42A_2 C42_2 H42B_2 109.5
C40_2 C42_2 H42C_2 109.5
H42A_2 C42_2 H42C_2 109.5
H42B_2 C42_2 H42C_2 109.5
C36_2 C43_2 C45_2 114.2(5)
C36_2 C43_2 C44_2 108.1(5)
C45_2 C43_2 C44_2 109.4(5)
C36_2 C43_2 H43_2 108.3
C45_2 C43_2 H43_2 108.3
C44_2 C43_2 H43_2 108.3
C43_2 C44_2 H44A_2 109.5
C43_2 C44_2 H44B_2 109.5
H44A_2 C44_2 H44B_2 109.5
C43_2 C44_2 H44C_2 109.5
H44A_2 C44_2 H44C_2 109.5
H44B_2 C44_2 H44C_2 109.5
C43_2 C45_2 H45A_2 109.5
C43_2 C45_2 H45B_2 109.5
H45A_2 C45_2 H45B_2 109.5
C43_2 C45_2 H45C_2 109.5
H45A_2 C45_2 H45C_2 109.5
H45B_2 C45_2 H45C_2 109.5
C56_2 C51_2 C52_2 115.4(6)
C56_2 C51_2 C33_2 125.1(5)
C52_2 C51_2 C33_2 119.5(5)
F1_2 C52_2 C53_2 119.2(5)
F1_2 C52_2 C51_2 118.8(5)
C53_2 C52_2 C51_2 122.0(6)
C52_2 C53_2 F2_2 117.3(6)
C52_2 C53_2 C54_2 122.1(6)
F2_2 C53_2 C54_2 120.6(6)
C55_2 C54_2 C53_2 115.5(6)
C55_2 C54_2 C57_2 124.0(7)
C53_2 C54_2 C57_2 120.4(7)
F3_2 C55_2 C56_2 117.9(6)
F3_2 C55_2 C54_2 119.2(6)
C56_2 C55_2 C54_2 122.9(6)
F4_2 C56_2 C55_2 119.0(5)
F4_2 C56_2 C51_2 118.9(6)
C55_2 C56_2 C51_2 122.0(6)
C58A_2 C57_2 C54_2 128.9(11)
C58_2 C57_2 C54_2 116.5(8)
C58_2 C57_2 H57A_2 108.2
C54_2 C57_2 H57A_2 108.2
C58_2 C57_2 H57B_2 108.2
C54_2 C57_2 H57B_2 108.2
H57A_2 C57_2 H57B_2 107.3
C58A_2 C57_2 H57C_2 105.1
C54_2 C57_2 H57C_2 105.1
C58A_2 C57_2 H57D_2 105.1
C54_2 C57_2 H57D_2 105.1
H57C_2 C57_2 H57D_2 105.9
C57_2 C58_2 C59_2 112.9(11)
C57_2 C58_2 H58A_2 109.0
C59_2 C58_2 H58A_2 109.0
C57_2 C58_2 H58B_2 109.0
C59_2 C58_2 H58B_2 109.0
H58A_2 C58_2 H58B_2 107.8
C60_2 C59_2 C58_2 114.4(11)
C60_2 C59_2 H59A_2 108.7
C58_2 C59_2 H59A_2 108.7
C60_2 C59_2 H59B_2 108.7
C58_2 C59_2 H59B_2 108.7
H59A_2 C59_2 H59B_2 107.6
C59_2 C60_2 H60A_2 109.5
C59_2 C60_2 H60B_2 109.5
H60A_2 C60_2 H60B_2 109.5
C59_2 C60_2 H60C_2 109.5
H60A_2 C60_2 H60C_2 109.5
H60B_2 C60_2 H60C_2 109.5
C57_2 C58A_2 C59A_2 118(2)
C57_2 C58A_2 H58C_2 107.8
C59A_2 C58A_2 H58C_2 107.8
C57_2 C58A_2 H58D_2 107.8
C59A_2 C58A_2 H58D_2 107.8
H58C_2 C58A_2 H58D_2 107.2
C58A_2 C59A_2 C60A_2 119(2)
C58A_2 C59A_2 H59C_2 107.6
C60A_2 C59A_2 H59C_2 107.6
C58A_2 C59A_2 H59D_2 107.6
C60A_2 C59A_2 H59D_2 107.6
H59C_2 C59A_2 H59D_2 107.1
C59A_2 C60A_2 H60D_2 109.5
C59A_2 C60A_2 H60E_2 109.5
H60D_2 C60A_2 H60E_2 109.5
C59A_2 C60A_2 H60F_2 109.5
H60D_2 C60A_2 H60F_2 109.5
H60E_2 C60A_2 H60F_2 109.5
C66_2 C61_2 C62_2 119.6(12)
C66_2 C61_2 Pd1_2 116.9(13)
C62_2 C61_2 Pd1_2 119.0(15)
C63_2 C62_2 C61_2 119.2(13)
C63_2 C62_2 H62_2 120.4
C61_2 C62_2 H62_2 120.4
C64_2 C63_2 C62_2 120.2(12)
C64_2 C63_2 H63_2 119.9
C62_2 C63_2 H63_2 119.9
C63_2 C64_2 C65_2 120.8(12)
C63_2 C64_2 C67_2 121.0(15)
C65_2 C64_2 C67_2 118.1(15)
C64_2 C65_2 C66_2 119.0(12)
C64_2 C65_2 H65_2 120.5
C66_2 C65_2 H65_2 120.5
C65_2 C66_2 C61_2 120.7(13)
C65_2 C66_2 H66_2 119.6
C61_2 C66_2 H66_2 119.6
F6_2 C67_2 F7_2 107.0(12)
F6_2 C67_2 F5_2 105.1(13)
F7_2 C67_2 F5_2 108.2(13)
F6_2 C67_2 C64_2 113.3(13)
F7_2 C67_2 C64_2 113.2(17)
F5_2 C67_2 C64_2 109.7(17)
C62A_2 C61A_2 C66A_2 118.9(14)
C62A_2 C61A_2 Pd1_2 126.5(16)
C66A_2 C61A_2 Pd1_2 113.5(16)
C61A_2 C62A_2 C63A_2 119.9(14)
C61A_2 C62A_2 H62A_2 120.1
C63A_2 C62A_2 H62A_2 120.1
C64A_2 C63A_2 C62A_2 120.5(14)
C64A_2 C63A_2 H63A_2 119.7
C62A_2 C63A_2 H63A_2 119.7
C63A_2 C64A_2 C65A_2 119.4(14)
C63A_2 C64A_2 C67A_2 118.5(18)
C65A_2 C64A_2 C67A_2 121(2)
C66A_2 C65A_2 C64A_2 119.8(14)
C66A_2 C65A_2 H65A_2 120.1
C64A_2 C65A_2 H65A_2 120.1
C65A_2 C66A_2 C61A_2 120.6(14)
C65A_2 C66A_2 H66A_2 119.7
C61A_2 C66A_2 H66A_2 119.7
F7A_2 C67A_2 F6A_2 109.5(14)
F7A_2 C67A_2 F5A_2 99.4(13)
F6A_2 C67A_2 F5A_2 105.2(15)
F7A_2 C67A_2 C64A_2 116.1(16)
F6A_2 C67A_2 C64A_2 107.5(19)
F5A_2 C67A_2 C64A_2 118(2)
O2_4 S1_4 O3_4 114.8(8)
O2_4 S1_4 O1_4 113.9(9)
O3_4 S1_4 O1_4 114.5(9)
O2_4 S1_4 C1_4 102.3(8)
O3_4 S1_4 C1_4 104.9(8)
O1_4 S1_4 C1_4 104.5(9)
F2_4 C1_4 F3_4 106.2(10)
F2_4 C1_4 F1_4 105.1(11)
F3_4 C1_4 F1_4 106.0(12)
F2_4 C1_4 S1_4 113.6(9)
F3_4 C1_4 S1_4 111.4(8)
F1_4 C1_4 S1_4 113.9(10)
O2A_4 S1A_4 O1A_4 116.5(14)
O2A_4 S1A_4 O3A_4 116.2(12)
O1A_4 S1A_4 O3A_4 114.6(13)
O2A_4 S1A_4 C1A_4 102.0(11)
O1A_4 S1A_4 C1A_4 102.9(12)
O3A_4 S1A_4 C1A_4 101.2(11)
F3A_4 C1A_4 F2A_4 104.4(13)
F3A_4 C1A_4 F1A_4 111.3(15)
F2A_4 C1A_4 F1A_4 107.9(15)
F3A_4 C1A_4 S1A_4 111.4(12)
F2A_4 C1A_4 S1A_4 112.1(12)
F1A_4 C1A_4 S1A_4 109.8(13)
C6S C1S C2S 119.7(7)
C6S C1S H1S 120.1
C2S C1S H1S 120.1
C3S C2S C1S 120.3(7)
C3S C2S H2S 119.8
C1S C2S H2S 119.8
C2S C3S C4S 118.9(7)
C2S C3S H3S 120.6
C4S C3S H3S 120.6
C5S C4S C3S 120.7(8)
C5S C4S H4S 119.7
C3S C4S H4S 119.7
C6S C5S C4S 120.3(8)
C6S C5S H5S 119.9
C4S C5S H5S 119.9
C5S C6S C1S 120.1(8)
C5S C6S H6S 120.0
C1S C6S H6S 120.0

loop_
_geom_bond_atom_site_label_1
_geom_bond_atom_site_label_2
_geom_bond_distance
Pd1_1 C61_1 2.014(5)
Pd1_1 C31_1 2.262(5)
Pd1_1 P1_1 2.2850(13)
Pd1_1 C36_1 2.471(5)
Pd1_1 C32_1 2.488(4)
Pd1_1 C35_1 2.617(6)
P1_1 C21_1 1.863(5)
P1_1 C11_1 1.880(5)
P1_1 C1_1 1.886(5)
C1_1 C2_1 1.530(6)
C1_1 C7_1 1.541(7)
C1_1 C6_1 1.556(7)
C2_1 C3_1 1.529(6)
C2_1 H2A_1 0.9900
C2_1 H2B_1 0.9900
C3_1 C9_1 1.519(7)
C3_1 C4_1 1.525(7)
C3_1 H3_1 1.0000
C4_1 C5_1 1.542(7)
C4_1 H4A_1 0.9900
C4_1 H4B_1 0.9900
C5_1 C10_1 1.525(7)
C5_1 C6_1 1.532(7)
C5_1 H5_1 1.0000
C6_1 H6A_1 0.9900
C6_1 H6B_1 0.9900
C7_1 C8_1 1.538(6)
C7_1 H7A_1 0.9900
C7_1 H7B_1 0.9900
C8_1 C10_1 1.526(7)
C8_1 C9_1 1.539(7)
C8_1 H8_1 1.0000
C9_1 H9A_1 0.9900
C9_1 H9B_1 0.9900
C10_1 H10A_1 0.9900
C10_1 H10B_1 0.9900
C11_1 C12_1 1.541(7)
C11_1 C16_1 1.547(7)
C11_1 C17_1 1.549(7)
C12_1 C13_1 1.540(7)
C12_1 H12A_1 0.9900
C12_1 H12B_1 0.9900
C13_1 C19_1 1.524(8)
C13_1 C14_1 1.529(8)
C13_1 H13_1 1.0000
C14_1 C15_1 1.530(8)
C14_1 H14A_1 0.9900
C14_1 H14B_1 0.9900
C15_1 C20_1 1.521(8)
C15_1 C16_1 1.544(7)
C15_1 H15_1 1.0000
C16_1 H16A_1 0.9900
C16_1 H16B_1 0.9900
C17_1 C18_1 1.537(7)
C17_1 H17A_1 0.9900
C17_1 H17B_1 0.9900
C18_1 C20_1 1.532(8)
C18_1 C19_1 1.536(8)
C18_1 H18_1 1.0000
C19_1 H19A_1 0.9900
C19_1 H19B_1 0.9900
C20_1 H20A_1 0.9900
C20_1 H20B_1 0.9900
C21_1 C22_1 1.408(7)
C21_1 C26_1 1.411(6)
C22_1 O1_1 1.366(6)
C22_1 C23_1 1.387(7)
O1_1 C27_1 1.440(6)
C27_1 H27A_1 0.9800
C27_1 H27B_1 0.9800
C27_1 H27C_1 0.9800
C23_1 C24_1 1.381(7)
C23_1 H23_1 0.9500
C24_1 C25_1 1.377(7)
C24_1 H24_1 0.9500
C25_1 C26_1 1.396(6)
C25_1 H25_1 0.9500
C26_1 C31_1 1.496(7)
C31_1 C32_1 1.431(7)
C31_1 C36_1 1.445(7)
C32_1 C33_1 1.417(7)
C32_1 C37_1 1.534(6)
C33_1 C34_1 1.420(7)
C33_1 C51A_1 1.489(11)
C33_1 C51_1 1.502(10)
C34_1 C35_1 1.400(8)
C34_1 C40_1 1.520(8)
C35_1 C36_1 1.387(8)
C35_1 H35_1 0.9500
C36_1 C43_1 1.519(7)
C37_1 C38_1 1.540(6)
C37_1 C39_1 1.545(7)
C37_1 H37_1 1.0000
C38_1 H38A_1 0.9800
C38_1 H38B_1 0.9800
C38_1 H38C_1 0.9800
C39_1 H39A_1 0.9800
C39_1 H39B_1 0.9800
C39_1 H39C_1 0.9800
C40_1 C41A_1 1.492(16)
C40_1 C42_1 1.493(9)
C40_1 C42A_1 1.531(16)
C40_1 C41_1 1.553(10)
C40_1 H40_1 1.0000
C40_1 H40A_1 1.0000
C41_1 H41A_1 0.9800
C41_1 H41B_1 0.9800
C41_1 H41C_1 0.9800
C42_1 H42A_1 0.9800
C42_1 H42B_1 0.9800
C42_1 H42C_1 0.9800
C41A_1 H41D_1 0.9800
C41A_1 H41E_1 0.9800
C41A_1 H41F_1 0.9800
C42A_1 H42D_1 0.9800
C42A_1 H42E_1 0.9800
C42A_1 H42F_1 0.9800
C43_1 C45_1 1.531(7)
C43_1 C44_1 1.550(7)
C43_1 H43_1 1.0000
C44_1 H44A_1 0.9800
C44_1 H44B_1 0.9800
C44_1 H44C_1 0.9800
C45_1 H45A_1 0.9800
C45_1 H45B_1 0.9800
C45_1 H45C_1 0.9800
C51_1 C52_1 1.387(10)
C51_1 C56_1 1.391(10)
C52_1 F1_1 1.343(10)
C52_1 C53_1 1.375(10)
C53_1 F2_1 1.353(9)
C53_1 C54_1 1.372(10)
C54_1 C55_1 1.389(10)
C54_1 C57_1 1.541(15)
C55_1 F3_1 1.362(9)
C55_1 C56_1 1.373(10)
C56_1 F4_1 1.367(9)
C57_1 C58_1 1.533(14)
C57_1 H57A_1 0.9900
C57_1 H57B_1 0.9900
C58_1 C59_1 1.520(14)
C58_1 H58A_1 0.9900
C58_1 H58B_1 0.9900
C59_1 C60_1 1.526(16)
C59_1 H59A_1 0.9900
C59_1 H59B_1 0.9900
C60_1 H60A_1 0.9800
C60_1 H60B_1 0.9800
C60_1 H60C_1 0.9800
C51A_1 C56A_1 1.378(11)
C51A_1 C52A_1 1.391(11)
C52A_1 F1A_1 1.339(11)
C52A_1 C53A_1 1.363(11)
C53A_1 F2A_1 1.361(10)
C53A_1 C54A_1 1.376(11)
C54A_1 C55A_1 1.381(11)
C54A_1 C57A_1 1.55(2)
C55A_1 F3A_1 1.343(11)
C55A_1 C56A_1 1.376(11)
C56A_1 F4A_1 1.346(11)
C57A_1 C58A_1 1.536(15)
C57A_1 H57C_1 0.9900
C57A_1 H57D_1 0.9900
C58A_1 C59A_1 1.531(15)
C58A_1 H58C_1 0.9900
C58A_1 H58D_1 0.9900
C59A_1 C60A_1 1.543(15)
C59A_1 H59C_1 0.9900
C59A_1 H59D_1 0.9900
C60A_1 H60D_1 0.9800
C60A_1 H60E_1 0.9800
C60A_1 H60F_1 0.9800
C61_1 C62_1 1.394(7)
C61_1 C66_1 1.400(7)
C62_1 C63_1 1.386(7)
C62_1 H62_1 0.9500
C63_1 C64_1 1.384(8)
C63_1 H63_1 0.9500
C64_1 C65_1 1.391(8)
C64_1 C67_1 1.489(8)
C65_1 C66_1 1.394(7)
C65_1 H65_1 0.9500
C66_1 H66_1 0.9500
C67_1 F7_1 1.319(9)
C67_1 F5_1 1.329(10)
C67_1 F6_1 1.350(8)
S1_3 O1_3 1.431(4)
S1_3 O2_3 1.432(4)
S1_3 O3_3 1.437(5)
S1_3 C1_3 1.828(6)
C1_3 F3_3 1.324(7)
C1_3 F2_3 1.333(7)
C1_3 F1_3 1.339(8)
Pd1_2 C61A_2 1.96(2)
Pd1_2 C61_2 2.059(19)
Pd1_2 C31_2 2.237(5)
Pd1_2 P1_2 2.2965(15)
Pd1_2 C32_2 2.501(5)
Pd1_2 C36_2 2.504(6)
P1_2 C21_2 1.853(5)
P1_2 C11_2 1.880(5)
P1_2 C1_2 1.892(5)
C1_2 C6_2 1.526(7)
C1_2 C2_2 1.540(7)
C1_2 C7_2 1.562(7)
C2_2 C3_2 1.553(8)
C2_2 H2A_2 0.9900
C2_2 H2B_2 0.9900
C3_2 C9_2 1.532(9)
C3_2 C4_2 1.563(8)
C3_2 H3_2 1.0000
C4_2 C5_2 1.513(9)
C4_2 H4A_2 0.9900
C4_2 H4B_2 0.9900
C5_2 C10_2 1.529(8)
C5_2 C6_2 1.559(8)
C5_2 H5_2 1.0000
C6_2 H6A_2 0.9900
C6_2 H6B_2 0.9900
C7_2 C8_2 1.527(8)
C7_2 H7A_2 0.9900
C7_2 H7B_2 0.9900
C8_2 C9_2 1.528(9)
C8_2 C10_2 1.530(8)
C8_2 H8_2 1.0000
C9_2 H9A_2 0.9900
C9_2 H9B_2 0.9900
C10_2 H10A_2 0.9900
C10_2 H10B_2 0.9900
C11_2 C12_2 1.541(7)
C11_2 C16_2 1.545(8)
C11_2 C17_2 1.551(8)
C12_2 C13_2 1.545(8)
C12_2 H12A_2 0.9900
C12_2 H12B_2 0.9900
C13_2 C19_2 1.542(9)
C13_2 C14_2 1.545(9)
C13_2 H13_2 1.0000
C14_2 C15_2 1.511(8)
C14_2 H14A_2 0.9900
C14_2 H14B_2 0.9900
C15_2 C20_2 1.529(9)
C15_2 C16_2 1.552(8)
C15_2 H15_2 1.0000
C16_2 H16A_2 0.9900
C16_2 H16B_2 0.9900
C17_2 C18_2 1.538(8)
C17_2 H17A_2 0.9900
C17_2 H17B_2 0.9900
C18_2 C20_2 1.504(9)
C18_2 C19_2 1.517(9)
C18_2 H18_2 1.0000
C19_2 H19A_2 0.9900
C19_2 H19B_2 0.9900
C20_2 H20A_2 0.9900
C20_2 H20B_2 0.9900
C21_2 C22_2 1.406(7)
C21_2 C26_2 1.422(7)
C22_2 O1_2 1.354(6)
C22_2 C23_2 1.388(7)
O1_2 C27_2 1.437(7)
C23_2 C24_2 1.385(8)
C23_2 H23_2 0.9500
C24_2 C25_2 1.359(8)
C24_2 H24_2 0.9500
C25_2 C26_2 1.396(7)
C25_2 H25_2 0.9500
C26_2 C31_2 1.491(8)
C27_2 H27A_2 0.9800
C27_2 H27B_2 0.9800
C27_2 H27C_2 0.9800
C31_2 C36_2 1.440(7)
C31_2 C32_2 1.443(8)
C32_2 C33_2 1.417(7)
C32_2 C37_2 1.521(7)
C33_2 C34_2 1.423(8)
C33_2 C51_2 1.486(8)
C34_2 C35_2 1.415(9)
C34_2 C40_2 1.523(9)
C35_2 C36_2 1.391(9)
C35_2 H35_2 0.9500
C36_2 C43_2 1.502(9)
C37_2 C38_2 1.534(8)
C37_2 C39_2 1.539(7)
C37_2 H37_2 1.0000
C38_2 H38A_2 0.9800
C38_2 H38B_2 0.9800
C38_2 H38C_2 0.9800
C39_2 H39A_2 0.9800
C39_2 H39B_2 0.9800
C39_2 H39C_2 0.9800
C40_2 C42_2 1.486(10)
C40_2 C41_2 1.537(10)
C40_2 H40_2 1.0000
C41_2 H41A_2 0.9800
C41_2 H41B_2 0.9800
C41_2 H41C_2 0.9800
C42_2 H42A_2 0.9800
C42_2 H42B_2 0.9800
C42_2 H42C_2 0.9800
C43_2 C45_2 1.540(8)
C43_2 C44_2 1.549(8)
C43_2 H43_2 1.0000
C44_2 H44A_2 0.9800
C44_2 H44B_2 0.9800
C44_2 H44C_2 0.9800
C45_2 H45A_2 0.9800
C45_2 H45B_2 0.9800
C45_2 H45C_2 0.9800
C51_2 C56_2 1.379(8)
C51_2 C52_2 1.394(8)
C52_2 F1_2 1.353(6)
C52_2 C53_2 1.356(8)
C53_2 F2_2 1.356(7)
C53_2 C54_2 1.389(9)
C54_2 C55_2 1.368(10)
C54_2 C57_2 1.502(10)
C55_2 F3_2 1.359(7)
C55_2 C56_2 1.360(9)
C56_2 F4_2 1.358(7)
C57_2 C58A_2 1.471(16)
C57_2 C58_2 1.494(12)
C57_2 H57A_2 0.9900
C57_2 H57B_2 0.9900
C57_2 H57C_2 0.9900
C57_2 H57D_2 0.9900
C58_2 C59_2 1.522(12)
C58_2 H58A_2 0.9900
C58_2 H58B_2 0.9900
C59_2 C60_2 1.517(13)
C59_2 H59A_2 0.9900
C59_2 H59B_2 0.9900
C60_2 H60A_2 0.9800
C60_2 H60B_2 0.9800
C60_2 H60C_2 0.9800
C58A_2 C59A_2 1.495(16)
C58A_2 H58C_2 0.9900
C58A_2 H58D_2 0.9900
C59A_2 C60A_2 1.526(16)
C59A_2 H59C_2 0.9900
C59A_2 H59D_2 0.9900
C60A_2 H60D_2 0.9800
C60A_2 H60E_2 0.9800
C60A_2 H60F_2 0.9800
C61_2 C66_2 1.392(11)
C61_2 C62_2 1.393(12)
C62_2 C63_2 1.393(11)
C62_2 H62_2 0.9500
C63_2 C64_2 1.377(12)
C63_2 H63_2 0.9500
C64_2 C65_2 1.379(12)
C64_2 C67_2 1.496(14)
C65_2 C66_2 1.385(11)
C65_2 H65_2 0.9500
C66_2 H66_2 0.9500
C67_2 F6_2 1.329(12)
C67_2 F7_2 1.342(12)
C67_2 F5_2 1.352(13)
C61A_2 C62A_2 1.390(12)
C61A_2 C66A_2 1.391(12)
C62A_2 C63A_2 1.394(12)
C62A_2 H62A_2 0.9500
C63A_2 C64A_2 1.379(12)
C63A_2 H63A_2 0.9500
C64A_2 C65A_2 1.388(13)
C64A_2 C67A_2 1.497(15)
C65A_2 C66A_2 1.380(12)
C65A_2 H65A_2 0.9500
C66A_2 H66A_2 0.9500
C67A_2 F7A_2 1.344(13)
C67A_2 F6A_2 1.349(13)
C67A_2 F5A_2 1.361(13)
S1_4 O2_4 1.432(9)
S1_4 O3_4 1.441(9)
S1_4 O1_4 1.443(9)
S1_4 C1_4 1.809(10)
C1_4 F2_4 1.306(10)
C1_4 F3_4 1.342(11)
C1_4 F1_4 1.342(11)
S1A_4 O2A_4 1.431(12)
S1A_4 O1A_4 1.438(12)
S1A_4 O3A_4 1.442(12)
S1A_4 C1A_4 1.825(13)
C1A_4 F3A_4 1.317(13)
C1A_4 F2A_4 1.330(12)
C1A_4 F1A_4 1.348(12)
C1S C6S 1.373(10)
C1S C2S 1.401(10)
C1S H1S 0.9500
C2S C3S 1.354(10)
C2S H2S 0.9500
C3S C4S 1.394(11)
C3S H3S 0.9500
C4S C5S 1.370(12)
C4S H4S 0.9500
C5S C6S 1.356(12)
C5S H5S 0.9500
C6S H6S 0.9500
